data_7003284
loop_
_publ_author_name
'Jeon, Sang-Jin'
'Waymouth, Robert M.'

_publ_section_title
;
 New bimetallic complexes of late transition metals involving
 pyrazole-bridged bis N-heterocyclic carbene ligands
;
_journal_issue 4
_journal_name_full 'Dalton Transactions'
_journal_page_first 437
_journal_page_last 439
_journal_paper_doi 10.1039/b715212d
_journal_year 2008
_chemical_formula_moiety 'C51 H67 N6 Rh2, F6 P'
_chemical_formula_sum 'C51 H67 F6 N6 P Rh2'
_chemical_formula_weight 1114.90
_chemical_name_common 07066s
_chemical_name_systematic
;
?
;
_space_group_IT_number 5
_symmetry_cell_setting monoclinic
_symmetry_space_group_name_Hall 'C 2y'
_symmetry_space_group_name_H-M 'C 1 2 1'
_atom_sites_solution_hydrogens geom
_atom_sites_solution_primary direct
_atom_sites_solution_secondary difmap
_audit_creation_method SHELXL-97
_cell_angle_alpha 90.00
_cell_angle_beta 92.222(2)
_cell_angle_gamma 90.00
_cell_formula_units_Z 6
_cell_length_a 30.849(4)
_cell_length_b 18.153(2)
_cell_length_c 16.475(2)
_cell_measurement_reflns_used 3958
_cell_measurement_temperature 173(2)
_cell_volume 9219.1(19)
_computing_cell_refinement 'SAINT, Bruker'
_computing_data_collection 'SMART, Bruker'
_computing_data_reduction 'SAINT, Bruker'
_computing_molecular_graphics 'SHELXTL, Bruker'
_computing_structure_refinement 'SHELXL-97 (Sheldrick, 1997)'
_computing_structure_solution 'SHELXS-97 (Sheldrick, 1990)'
_diffrn_ambient_temperature 173(2)
_diffrn_measured_fraction_theta_full 1.000
_diffrn_measured_fraction_theta_max 1.000
_diffrn_measurement_device_type 'Siemens SMART Platform CCD'
_diffrn_measurement_method 'area detector, omega scans per phi'
_diffrn_radiation_monochromator graphite
_diffrn_radiation_source 'normal-focus sealed tube'
_diffrn_radiation_type MoK\a
_diffrn_radiation_wavelength 0.71073
_diffrn_reflns_av_R_equivalents 0.0311
_diffrn_reflns_av_sigmaI/netI 0.0334
_diffrn_reflns_limit_h_max 36
_diffrn_reflns_limit_h_min -36
_diffrn_reflns_limit_k_max 21
_diffrn_reflns_limit_k_min -21
_diffrn_reflns_limit_l_max 19
_diffrn_reflns_limit_l_min -19
_diffrn_reflns_number 45510
_diffrn_reflns_theta_full 25.04
_diffrn_reflns_theta_max 25.04
_diffrn_reflns_theta_min 1.24
_exptl_absorpt_coefficient_mu 0.615
_exptl_absorpt_correction_T_max 0.7911
_exptl_absorpt_correction_T_min 0.7486
_exptl_absorpt_correction_type multi-scan
_exptl_absorpt_process_details 'SADABS, R. Blessing, 1995'
_exptl_crystal_colour yellow
_exptl_crystal_density_diffrn 1.205
_exptl_crystal_density_method 'not measured'
_exptl_crystal_description block
_exptl_crystal_F_000 3444
_exptl_crystal_size_max 0.50
_exptl_crystal_size_mid 0.50
_exptl_crystal_size_min 0.40
_refine_diff_density_max 0.736
_refine_diff_density_min -1.122
_refine_diff_density_rms 0.073
_refine_ls_abs_structure_details 'Flack H D (1983), 7886 Friedel Pairs, Acta Cryst. A39, 876-881'
_refine_ls_abs_structure_Flack 0.06(2)
_refine_ls_extinction_method none
_refine_ls_goodness_of_fit_ref 1.026
_refine_ls_hydrogen_treatment constr
_refine_ls_matrix_type full
_refine_ls_number_parameters 959
_refine_ls_number_reflns 16350
_refine_ls_number_restraints 347
_refine_ls_restrained_S_all 1.048
_refine_ls_R_factor_all 0.0425
_refine_ls_R_factor_gt 0.0397
_refine_ls_shift/su_max 0.001
_refine_ls_shift/su_mean 0.000
_refine_ls_structure_factor_coef Fsqd
_refine_ls_weighting_details 'calc w=1/[\s^2^(Fo^2^)+(0.0591P)^2^+20.5158P] where P=(Fo^2^+2Fc^2^)/3'
_refine_ls_weighting_scheme calc
_refine_ls_wR_factor_gt 0.1027
_refine_ls_wR_factor_ref 0.1047
_reflns_number_gt 15285
_reflns_number_total 16350
_reflns_threshold_expression >2sigma(I)
_cod_data_source_file b715212d.txt
_cod_data_source_block 07066s
_cod_depositor_comments
;
The following automatic conversions were performed:
'_symmetry_cell_setting' value 'Monoclinic' changed to 'monoclinic'
according to '/home/saulius/struct/CIF-dictionaries/cif_core.dic'
dictionary named 'cif_core.dic' version 2.4.1 from 2010-06-29.

Automatic conversion script
Id: cif_fix_enum 1527 2010-12-29 10:47:43Z saulius 
;
_cod_original_sg_symbol_H-M C2
_cod_database_code 7003284

loop_
_symmetry_equiv_pos_as_xyz
'x, y, z'
'-x, y, -z'
'x+1/2, y+1/2, z'
'-x+1/2, y+1/2, -z'

loop_
_atom_site_label
_atom_site_type_symbol
_atom_site_fract_x
_atom_site_fract_y
_atom_site_fract_z
_atom_site_U_iso_or_equiv
_atom_site_adp_type
_atom_site_occupancy
_atom_site_symmetry_multiplicity
_atom_site_calc_flag
_atom_site_refinement_flags
_atom_site_disorder_assembly
_atom_site_disorder_group
Rh1 Rh 0.457471(11) 0.20401(2) 0.59773(2) 0.03240(9) Uani 1 1 d . . .
Rh2 Rh 0.192238(11) 0.16964(2) 0.76204(2) 0.03096(9) Uani 1 1 d . . .
Rh3 Rh 0.154936(12) 0.28981(2) 0.96667(2) 0.03326(9) Uani 1 1 d . . .
P1 P 0.46154(4) 0.59731(7) 0.64836(8) 0.0385(3) Uani 1 1 d . . .
F1 F 0.48519(16) 0.6412(3) 0.7204(3) 0.1049(18) Uani 1 1 d . . .
F2 F 0.48274(18) 0.6459(2) 0.5825(3) 0.1060(18) Uani 1 1 d . . .
F3 F 0.43600(13) 0.5494(2) 0.5807(2) 0.0710(11) Uani 1 1 d . . .
F4 F 0.43839(16) 0.5471(2) 0.7136(3) 0.0830(12) Uani 1 1 d . . .
F5 F 0.50094(11) 0.5415(2) 0.6431(3) 0.0731(11) Uani 1 1 d . . .
F6 F 0.42280(13) 0.6531(2) 0.6527(2) 0.0719(11) Uani 1 1 d . . .
P2 P 0.5025(2) 0.47051(12) 0.9933(4) 0.0445(10) Uani 0.458(13) 1 d PD A -1
F7 F 0.5257(3) 0.4708(4) 0.9098(5) 0.0699(16) Uani 0.458(13) 1 d PD A -1
F8 F 0.5428(3) 0.5109(6) 1.0349(6) 0.081(5) Uani 0.458(13) 1 d PD A -1
F9 F 0.4814(4) 0.5476(3) 0.9718(7) 0.086(4) Uani 0.458(13) 1 d PD A -1
F10 F 0.4620(3) 0.4307(6) 0.9515(5) 0.100(6) Uani 0.458(13) 1 d PD A -1
F11 F 0.5232(4) 0.3933(4) 1.0143(5) 0.084(4) Uani 0.458(13) 1 d PD A -1
F12 F 0.4792(3) 0.4705(5) 1.0766(5) 0.0699(16) Uani 0.458(13) 1 d PD A -1
P2' P 0.5025(2) 0.47051(12) 0.9933(4) 0.0445(10) Uani 0.042(13) 1 d PD A -2
F7' F 0.531(2) 0.467(5) 0.916(3) 0.0699(16) Uani 0.042(13) 1 d PD A -2
F8' F 0.508(3) 0.5568(7) 0.996(6) 0.081(5) Uani 0.042(13) 1 d PD A -2
F9' F 0.4604(17) 0.480(6) 0.937(4) 0.086(4) Uani 0.042(13) 1 d PD A -2
F10' F 0.497(3) 0.3843(8) 0.991(6) 0.100(6) Uani 0.042(13) 1 d PD A -2
F11' F 0.5445(17) 0.461(6) 1.050(5) 0.084(4) Uani 0.042(13) 1 d PD A -2
F12' F 0.474(2) 0.474(5) 1.070(3) 0.0699(16) Uani 0.042(13) 1 d PD A -2
N1 N 0.49361(13) 0.2446(2) 0.7786(2) 0.0361(9) Uani 1 1 d . . .
N2 N 0.47477(15) 0.3348(2) 0.7012(2) 0.0421(10) Uani 1 1 d . . .
N3 N 0.48962(13) 0.2872(2) 0.5356(2) 0.0349(8) Uani 1 1 d . . .
N4 N 0.15574(13) 0.2120(3) 0.5834(2) 0.0383(9) Uani 1 1 d . . .
N5 N 0.11449(13) 0.1462(2) 0.6545(2) 0.0371(9) Uani 1 1 d . . .
N6 N 0.13467(11) 0.1775(2) 0.8246(2) 0.0339(8) Uani 1 1 d . . .
N7 N 0.12749(12) 0.2011(2) 0.9014(2) 0.0359(8) Uani 1 1 d . . .
N8 N 0.10028(13) 0.1944(2) 1.0668(2) 0.0378(9) Uani 1 1 d . . .
N9 N 0.15505(13) 0.2204(2) 1.1452(2) 0.0357(9) Uani 1 1 d . . .
C1 C 0.47714(15) 0.2604(3) 0.7019(3) 0.0314(10) Uani 1 1 d . . .
C2 C 0.50029(19) 0.3092(3) 0.8233(3) 0.0489(14) Uani 1 1 d . . .
H2A H 0.5110 0.3125 0.8780 0.059 Uiso 1 1 calc R . .
C3 C 0.4886(2) 0.3675(4) 0.7736(3) 0.0543(14) Uani 1 1 d . . .
H3A H 0.4898 0.4186 0.7862 0.065 Uiso 1 1 calc R . .
C4 C 0.50095(17) 0.1738(3) 0.8132(3) 0.0454(11) Uani 1 1 d U B .
C5 C 0.5385(2) 0.1364(4) 0.7937(4) 0.0648(17) Uani 1 1 d DU . .
C6 C 0.5450(3) 0.0674(5) 0.8288(5) 0.098(3) Uani 1 1 d U B .
H6A H 0.5712 0.0418 0.8193 0.118 Uiso 1 1 calc R . .
C7 C 0.5159(3) 0.0359(5) 0.8751(5) 0.087(2) Uani 1 1 d U . .
H7A H 0.5198 -0.0134 0.8931 0.104 Uiso 1 1 calc R B .
C8 C 0.4801(2) 0.0755(4) 0.8966(4) 0.0643(16) Uani 1 1 d U B .
H8A H 0.4608 0.0545 0.9337 0.077 Uiso 1 1 calc R . .
C9 C 0.47139(18) 0.1445(3) 0.8659(3) 0.0460(12) Uani 1 1 d U . .
C10 C 0.5736(2) 0.1729(4) 0.7408(4) 0.0784(17) Uani 0.779(16) 1 d PDU B 1
H10 H 0.5582 0.2010 0.6961 0.094 Uiso 0.779(16) 1 calc PR B 1
C11 C 0.6063(4) 0.1254(7) 0.7035(7) 0.094(2) Uani 0.779(16) 1 d PDU B 1
H11A H 0.6238 0.1008 0.7463 0.141 Uiso 0.779(16) 1 calc PR B 1
H11B H 0.6251 0.1556 0.6704 0.141 Uiso 0.779(16) 1 calc PR B 1
H11C H 0.5916 0.0883 0.6691 0.141 Uiso 0.779(16) 1 calc PR B 1
C12 C 0.5995(4) 0.2263(7) 0.7905(6) 0.082(2) Uani 0.779(16) 1 d PDU B 1
H12A H 0.6143 0.2004 0.8359 0.123 Uiso 0.779(16) 1 calc PR B 1
H12B H 0.5802 0.2639 0.8118 0.123 Uiso 0.779(16) 1 calc PR B 1
H12C H 0.6210 0.2498 0.7569 0.123 Uiso 0.779(16) 1 calc PR B 1
C10' C 0.5736(2) 0.1729(4) 0.7408(4) 0.0784(17) Uani 0.221(16) 1 d PDU B 2
H10' H 0.5652 0.2156 0.7051 0.094 Uiso 0.221(16) 1 calc PR B 2
C11' C 0.5868(13) 0.1026(12) 0.703(2) 0.094(2) Uani 0.221(16) 1 d PDU B 2
H11D H 0.6056 0.1131 0.6575 0.141 Uiso 0.221(16) 1 calc PR B 2
H11E H 0.5609 0.0762 0.6824 0.141 Uiso 0.221(16) 1 calc PR B 2
H11F H 0.6025 0.0722 0.7432 0.141 Uiso 0.221(16) 1 calc PR B 2
C12' C 0.6060(8) 0.184(2) 0.8080(14) 0.082(2) Uani 0.221(16) 1 d PDU B 2
H12D H 0.5926 0.1747 0.8599 0.123 Uiso 0.221(16) 1 calc PR B 2
H12E H 0.6166 0.2350 0.8069 0.123 Uiso 0.221(16) 1 calc PR B 2
H12F H 0.6304 0.1502 0.8017 0.123 Uiso 0.221(16) 1 calc PR B 2
C13 C 0.43066(16) 0.1846(4) 0.8882(3) 0.0595(19) Uani 1 1 d . B .
H13A H 0.4264 0.2256 0.8483 0.071 Uiso 1 1 calc R . .
C14 C 0.3896(3) 0.1397(8) 0.8847(7) 0.139(5) Uani 1 1 d . . .
H14A H 0.3878 0.1118 0.8338 0.209 Uiso 1 1 calc R B .
H14B H 0.3645 0.1726 0.8874 0.209 Uiso 1 1 calc R . .
H14C H 0.3899 0.1054 0.9307 0.209 Uiso 1 1 calc R . .
C15 C 0.4372(2) 0.2214(4) 0.9751(4) 0.0709(19) Uani 1 1 d . . .
H15A H 0.4616 0.2559 0.9748 0.106 Uiso 1 1 calc R B .
H15B H 0.4431 0.1831 1.0159 0.106 Uiso 1 1 calc R . .
H15C H 0.4107 0.2481 0.9884 0.106 Uiso 1 1 calc R . .
C16 C 0.4582(3) 0.3769(3) 0.6325(3) 0.0617(17) Uani 1 1 d . . .
H16A H 0.4613 0.4302 0.6442 0.074 Uiso 1 1 calc R . .
H16B H 0.4270 0.3661 0.6226 0.074 Uiso 1 1 calc R . .
C17 C 0.48318(19) 0.3575(3) 0.5567(3) 0.0419(12) Uani 1 1 d . . .
C18 C 0.5000 0.4047(4) 0.5000 0.056(2) Uani 1 2 d S . .
H18A H 0.5000 0.4570 0.5000 0.067 Uiso 1 2 calc SR . .
C19 C 0.4385(2) 0.1052(4) 0.6580(4) 0.0628(15) Uani 1 1 d U . .
H19A H 0.4523 0.0990 0.7136 0.075 Uiso 1 1 calc R . .
C20 C 0.4042(2) 0.1533(4) 0.6551(4) 0.0633(16) Uani 1 1 d U . .
H20A H 0.3978 0.1753 0.7089 0.076 Uiso 1 1 calc R . .
C21 C 0.3634(3) 0.1451(5) 0.5972(5) 0.082(2) Uani 1 1 d U . .
H21A H 0.3579 0.0922 0.5866 0.099 Uiso 1 1 calc R . .
H21B H 0.3379 0.1658 0.6238 0.099 Uiso 1 1 calc R . .
C22 C 0.3695(3) 0.1846(5) 0.5173(5) 0.085(2) Uani 1 1 d U . .
H22A H 0.3529 0.1575 0.4741 0.102 Uiso 1 1 calc R . .
H22B H 0.3563 0.2342 0.5210 0.102 Uiso 1 1 calc R . .
C23 C 0.41447(18) 0.1934(4) 0.4915(3) 0.0597(15) Uani 1 1 d U . .
H23A H 0.4183 0.2324 0.4495 0.072 Uiso 1 1 calc R . .
C24 C 0.4440(2) 0.1365(3) 0.4887(3) 0.0507(13) Uani 1 1 d U . .
H24A H 0.4658 0.1427 0.4459 0.061 Uiso 1 1 calc R . .
C25 C 0.4357(3) 0.0579(4) 0.5107(4) 0.0709(17) Uani 1 1 d U . .
H25A H 0.4538 0.0258 0.4773 0.085 Uiso 1 1 calc R . .
H25B H 0.4049 0.0462 0.4967 0.085 Uiso 1 1 calc R . .
C26 C 0.4451(3) 0.0396(5) 0.6017(5) 0.081(2) Uani 1 1 d U . .
H26A H 0.4259 -0.0010 0.6178 0.098 Uiso 1 1 calc R . .
H26B H 0.4755 0.0223 0.6089 0.098 Uiso 1 1 calc R . .
C27 C 0.15385(15) 0.1795(3) 0.6570(3) 0.0336(10) Uani 1 1 d . . .
C28 C 0.11833(15) 0.1983(3) 0.5358(3) 0.0441(12) Uani 1 1 d . . .
H28A H 0.1121 0.2155 0.4821 0.053 Uiso 1 1 calc R . .
C29 C 0.09265(16) 0.1560(3) 0.5809(3) 0.0449(13) Uani 1 1 d . . .
H29A H 0.0650 0.1368 0.5650 0.054 Uiso 1 1 calc R . .
C30 C 0.09902(17) 0.0988(3) 0.7189(3) 0.0422(12) Uani 1 1 d . . .
H30A H 0.1174 0.0541 0.7227 0.051 Uiso 1 1 calc R . .
H30B H 0.0689 0.0831 0.7047 0.051 Uiso 1 1 calc R . .
C31 C 0.09993(16) 0.1366(3) 0.7994(3) 0.0354(10) Uani 1 1 d . . .
C32 C 0.07037(15) 0.1336(3) 0.8580(3) 0.0388(11) Uani 1 1 d . . .
H32A H 0.0432 0.1089 0.8557 0.047 Uiso 1 1 calc R . .
C33 C 0.08845(14) 0.1746(3) 0.9222(3) 0.0386(10) Uani 1 1 d . . .
C34 C 0.06898(16) 0.1947(4) 0.9991(3) 0.0490(13) Uani 1 1 d . . .
H34A H 0.0560 0.2445 0.9938 0.059 Uiso 1 1 calc R . .
H34B H 0.0454 0.1597 1.0102 0.059 Uiso 1 1 calc R . .
C35 C 0.09365(16) 0.1573(3) 1.1402(3) 0.0426(12) Uani 1 1 d . . .
H35A H 0.0698 0.1267 1.1529 0.051 Uiso 1 1 calc R . .
C36 C 0.12836(17) 0.1744(3) 1.1884(3) 0.0410(11) Uani 1 1 d . . .
H36A H 0.1337 0.1580 1.2426 0.049 Uiso 1 1 calc R . .
C37 C 0.13735(16) 0.2333(3) 1.0682(3) 0.0357(10) Uani 1 1 d . . .
C38 C 0.19228(17) 0.2520(3) 0.5519(3) 0.0397(11) Uani 1 1 d . C .
C39 C 0.1981(2) 0.3271(3) 0.5724(3) 0.0527(15) Uani 1 1 d . . .
C40 C 0.2337(3) 0.3622(4) 0.5406(4) 0.072(2) Uani 1 1 d . C .
H40A H 0.2395 0.4121 0.5544 0.086 Uiso 1 1 calc R . .
C41 C 0.2607(3) 0.3256(4) 0.4891(5) 0.0698(19) Uani 1 1 d . . .
H41A H 0.2849 0.3509 0.4684 0.084 Uiso 1 1 calc R C .
C42 C 0.25367(19) 0.2543(4) 0.4674(4) 0.0548(15) Uani 1 1 d . C .
H42A H 0.2725 0.2306 0.4312 0.066 Uiso 1 1 calc R . .
C43 C 0.21823(17) 0.2153(3) 0.4986(3) 0.0423(12) Uani 1 1 d . . .
C44 C 0.1683(2) 0.3657(3) 0.6289(4) 0.0649(16) Uani 0.28(3) 1 d PDU C 1
H44 H 0.1532 0.3315 0.6661 0.078 Uiso 0.28(3) 1 calc PR C 1
C45 C 0.1361(13) 0.4085(17) 0.5664(19) 0.095(3) Uani 0.28(3) 1 d PDU C 1
H45A H 0.1148 0.4363 0.5967 0.143 Uiso 0.28(3) 1 calc PR C 1
H45B H 0.1211 0.3729 0.5306 0.143 Uiso 0.28(3) 1 calc PR C 1
H45C H 0.1529 0.4426 0.5337 0.143 Uiso 0.28(3) 1 calc PR C 1
C46 C 0.2045(10) 0.4162(18) 0.674(2) 0.070(3) Uani 0.28(3) 1 d PDU C 1
H46A H 0.1908 0.4469 0.7151 0.104 Uiso 0.28(3) 1 calc PR C 1
H46B H 0.2182 0.4479 0.6347 0.104 Uiso 0.28(3) 1 calc PR C 1
H46C H 0.2265 0.3847 0.7012 0.104 Uiso 0.28(3) 1 calc PR C 1
C44' C 0.1683(2) 0.3657(3) 0.6289(4) 0.0649(16) Uani 0.72(3) 1 d PD C 2
H44' H 0.1616 0.3282 0.6711 0.078 Uiso 0.72(3) 1 calc PR C 2
C45' C 0.1224(4) 0.3841(11) 0.5838(9) 0.095(3) Uani 0.72(3) 1 d PD C 2
H45D H 0.1036 0.4091 0.6218 0.143 Uiso 0.72(3) 1 calc PR C 2
H45E H 0.1086 0.3382 0.5650 0.143 Uiso 0.72(3) 1 calc PR C 2
H45F H 0.1270 0.4163 0.5372 0.143 Uiso 0.72(3) 1 calc PR C 2
C46' C 0.1895(6) 0.4337(6) 0.6785(8) 0.070(3) Uani 0.72(3) 1 d PD C 2
H46D H 0.1680 0.4549 0.7139 0.104 Uiso 0.72(3) 1 calc PR C 2
H46E H 0.1989 0.4713 0.6402 0.104 Uiso 0.72(3) 1 calc PR C 2
H46F H 0.2146 0.4164 0.7115 0.104 Uiso 0.72(3) 1 calc PR C 2
C47 C 0.21234(18) 0.1360(3) 0.4731(3) 0.0469(13) Uani 1 1 d . C .
H47A H 0.1919 0.1127 0.5112 0.056 Uiso 1 1 calc R . .
C48 C 0.1909(2) 0.1326(4) 0.3873(4) 0.0680(19) Uani 1 1 d . . .
H48A H 0.1652 0.1642 0.3848 0.102 Uiso 1 1 calc R C .
H48B H 0.1823 0.0817 0.3748 0.102 Uiso 1 1 calc R . .
H48C H 0.2115 0.1495 0.3475 0.102 Uiso 1 1 calc R . .
C49 C 0.2529(3) 0.0918(4) 0.4760(5) 0.072(2) Uani 1 1 d . . .
H49A H 0.2707 0.1054 0.5243 0.109 Uiso 1 1 calc R C .
H49B H 0.2692 0.1015 0.4272 0.109 Uiso 1 1 calc R . .
H49C H 0.2457 0.0393 0.4785 0.109 Uiso 1 1 calc R . .
C50 C 0.19407(16) 0.2532(3) 1.1820(3) 0.0351(10) Uani 1 1 d . . .
C51 C 0.18855(17) 0.3132(3) 1.2343(3) 0.0391(11) Uani 1 1 d . . .
C52 C 0.2263(2) 0.3433(3) 1.2714(3) 0.0488(14) Uani 1 1 d . . .
H52A H 0.2240 0.3837 1.3076 0.059 Uiso 1 1 calc R . .
C53 C 0.2658(2) 0.3161(4) 1.2565(4) 0.0587(16) Uani 1 1 d . . .
H53A H 0.2909 0.3385 1.2811 0.070 Uiso 1 1 calc R . .
C54 C 0.27059(19) 0.2550(4) 1.2053(4) 0.0540(14) Uani 1 1 d . . .
H54A H 0.2987 0.2360 1.1964 0.065 Uiso 1 1 calc R . .
C55 C 0.23415(18) 0.2219(3) 1.1672(3) 0.0451(12) Uani 1 1 d . . .
C56 C 0.14451(18) 0.3447(3) 1.2509(3) 0.0470(13) Uani 1 1 d . . .
H56A H 0.1233 0.3252 1.2087 0.056 Uiso 1 1 calc R . .
C57 C 0.1285(3) 0.3216(5) 1.3359(4) 0.084(2) Uani 1 1 d . . .
H57A H 0.1030 0.3509 1.3488 0.125 Uiso 1 1 calc R . .
H57B H 0.1517 0.3303 1.3772 0.125 Uiso 1 1 calc R . .
H57C H 0.1209 0.2692 1.3351 0.125 Uiso 1 1 calc R . .
C58 C 0.1429(2) 0.4292(4) 1.2475(5) 0.0694(19) Uani 1 1 d . . .
H58A H 0.1509 0.4459 1.1935 0.104 Uiso 1 1 calc R . .
H58B H 0.1633 0.4497 1.2887 0.104 Uiso 1 1 calc R . .
H58C H 0.1134 0.4460 1.2581 0.104 Uiso 1 1 calc R . .
C59 C 0.23933(18) 0.1538(3) 1.1146(4) 0.0517(14) Uani 1 1 d . . .
H59A H 0.2151 0.1548 1.0725 0.062 Uiso 1 1 calc R . .
C60 C 0.2810(2) 0.1541(5) 1.0697(4) 0.077(2) Uani 1 1 d . . .
H60A H 0.2865 0.2038 1.0493 0.116 Uiso 1 1 calc R . .
H60B H 0.2785 0.1196 1.0239 0.116 Uiso 1 1 calc R . .
H60C H 0.3050 0.1389 1.1066 0.116 Uiso 1 1 calc R . .
C61 C 0.2328(3) 0.0851(4) 1.1660(5) 0.0690(18) Uani 1 1 d . . .
H61A H 0.2058 0.0897 1.1950 0.104 Uiso 1 1 calc R . .
H61B H 0.2573 0.0798 1.2053 0.104 Uiso 1 1 calc R . .
H61C H 0.2312 0.0417 1.1307 0.104 Uiso 1 1 calc R . .
C62 C 0.24122(19) 0.1173(4) 0.6965(4) 0.0550(14) Uani 1 1 d U . .
H62A H 0.2324 0.1059 0.6389 0.066 Uiso 1 1 calc R . .
C63 C 0.25308(16) 0.1883(3) 0.7091(3) 0.0466(12) Uani 1 1 d U . .
H63A H 0.2510 0.2192 0.6588 0.056 Uiso 1 1 calc R . .
C64 C 0.2870(2) 0.2146(4) 0.7704(4) 0.0654(16) Uani 1 1 d U . .
H64A H 0.3146 0.1894 0.7592 0.078 Uiso 1 1 calc R . .
H64B H 0.2915 0.2679 0.7616 0.078 Uiso 1 1 calc R . .
C65 C 0.2780(3) 0.2034(5) 0.8549(5) 0.0832(19) Uani 1 1 d U . .
H65A H 0.2815 0.2512 0.8832 0.100 Uiso 1 1 calc R . .
H65B H 0.3004 0.1697 0.8785 0.100 Uiso 1 1 calc R . .
C66 C 0.23290(17) 0.1718(5) 0.8740(3) 0.0633(15) Uani 1 1 d U . .
H66A H 0.2190 0.1958 0.9211 0.076 Uiso 1 1 calc R . .
C67 C 0.2203(2) 0.1037(5) 0.8601(4) 0.0677(17) Uani 1 1 d U . .
H67A H 0.1988 0.0848 0.8989 0.081 Uiso 1 1 calc R . .
C68 C 0.2485(3) 0.0450(5) 0.8250(6) 0.094(2) Uani 1 1 d U . .
H68A H 0.2756 0.0422 0.8590 0.112 Uiso 1 1 calc R . .
H68B H 0.2334 -0.0028 0.8303 0.112 Uiso 1 1 calc R . .
C69 C 0.2601(3) 0.0526(5) 0.7429(5) 0.0791(19) Uani 1 1 d U . .
H69A H 0.2513 0.0070 0.7135 0.095 Uiso 1 1 calc R . .
H69B H 0.2921 0.0559 0.7419 0.095 Uiso 1 1 calc R . .
C70 C 0.1847(2) 0.3412(4) 0.8613(4) 0.0600(15) Uani 1 1 d U . .
H70A H 0.1931 0.3059 0.8180 0.072 Uiso 1 1 calc R . .
C71 C 0.1429(3) 0.3583(4) 0.8602(4) 0.0663(16) Uani 1 1 d U . .
H71A H 0.1254 0.3331 0.8159 0.080 Uiso 1 1 calc R . .
C72 C 0.1228(3) 0.4284(6) 0.8887(6) 0.100(2) Uani 1 1 d U . .
H72A H 0.1312 0.4686 0.8519 0.119 Uiso 1 1 calc R . .
H72B H 0.0908 0.4232 0.8830 0.119 Uiso 1 1 calc R . .
C73 C 0.1332(4) 0.4493(6) 0.9664(6) 0.103(2) Uani 1 1 d U . .
H73A H 0.1064 0.4685 0.9902 0.123 Uiso 1 1 calc R . .
H73B H 0.1537 0.4910 0.9638 0.123 Uiso 1 1 calc R . .
C74 C 0.1534(3) 0.3912(3) 1.0271(4) 0.0692(17) Uani 1 1 d U . .
H74A H 0.1400 0.3898 1.0813 0.083 Uiso 1 1 calc R . .
C75 C 0.1951(3) 0.3704(3) 1.0276(4) 0.0626(16) Uani 1 1 d U . .
H75A H 0.2067 0.3541 1.0822 0.075 Uiso 1 1 calc R . .
C76 C 0.2305(2) 0.3983(4) 0.9712(4) 0.0716(17) Uani 1 1 d U . .
H76A H 0.2367 0.4506 0.9840 0.086 Uiso 1 1 calc R . .
H76B H 0.2574 0.3699 0.9827 0.086 Uiso 1 1 calc R . .
C77 C 0.2193(3) 0.3925(6) 0.8888(5) 0.093(2) Uani 1 1 d U . .
H77A H 0.2459 0.3786 0.8606 0.111 Uiso 1 1 calc R . .
H77B H 0.2109 0.4422 0.8693 0.111 Uiso 1 1 calc R . .

loop_
_atom_site_aniso_label
_atom_site_aniso_U_11
_atom_site_aniso_U_22
_atom_site_aniso_U_33
_atom_site_aniso_U_23
_atom_site_aniso_U_13
_atom_site_aniso_U_12
Rh1 0.03101(18) 0.03296(18) 0.03318(19) -0.00247(15) 0.00058(14) -0.00109(15)
Rh2 0.02821(17) 0.03489(18) 0.02944(17) 0.00213(15) -0.00321(13) -0.00009(15)
Rh3 0.03381(19) 0.03337(18) 0.03264(19) 0.00288(15) 0.00184(14) -0.00094(16)
P1 0.0384(7) 0.0378(7) 0.0392(7) -0.0028(5) 0.0017(5) 0.0037(5)
F1 0.099(3) 0.088(3) 0.123(4) -0.060(3) -0.054(3) 0.007(3)
F2 0.129(4) 0.067(3) 0.127(4) 0.025(3) 0.078(3) 0.001(3)
F3 0.071(2) 0.071(2) 0.069(2) -0.0161(19) -0.0301(19) 0.0136(19)
F4 0.117(3) 0.064(2) 0.070(3) 0.018(2) 0.030(2) 0.000(2)
F5 0.0426(18) 0.066(2) 0.110(3) -0.029(2) -0.0130(19) 0.0187(17)
F6 0.067(2) 0.067(3) 0.082(3) -0.009(2) 0.0101(19) 0.0287(19)
P2 0.0631(19) 0.0384(10) 0.033(2) 0.003(2) 0.0089(16) -0.003(3)
F7 0.077(3) 0.089(3) 0.045(3) -0.002(5) 0.017(3) 0.005(7)
F8 0.084(7) 0.087(10) 0.073(7) -0.051(7) 0.006(5) -0.018(6)
F9 0.124(11) 0.044(5) 0.093(9) 0.007(5) 0.036(8) 0.019(6)
F10 0.081(8) 0.162(17) 0.058(7) -0.042(8) 0.008(5) -0.038(10)
F11 0.105(11) 0.073(7) 0.072(7) 0.016(5) 0.004(6) 0.051(6)
F12 0.077(3) 0.089(3) 0.045(3) -0.002(5) 0.017(3) 0.005(7)
P2' 0.0631(19) 0.0384(10) 0.033(2) 0.003(2) 0.0089(16) -0.003(3)
F7' 0.077(3) 0.089(3) 0.045(3) -0.002(5) 0.017(3) 0.005(7)
F8' 0.084(7) 0.087(10) 0.073(7) -0.051(7) 0.006(5) -0.018(6)
F9' 0.124(11) 0.044(5) 0.093(9) 0.007(5) 0.036(8) 0.019(6)
F10' 0.081(8) 0.162(17) 0.058(7) -0.042(8) 0.008(5) -0.038(10)
F11' 0.105(11) 0.073(7) 0.072(7) 0.016(5) 0.004(6) 0.051(6)
F12' 0.077(3) 0.089(3) 0.045(3) -0.002(5) 0.017(3) 0.005(7)
N1 0.035(2) 0.038(2) 0.035(2) -0.0022(18) -0.0001(17) -0.0027(18)
N2 0.061(3) 0.033(2) 0.032(2) -0.0082(17) 0.0029(19) -0.004(2)
N3 0.041(2) 0.0320(19) 0.0320(18) -0.0013(18) 0.0021(16) 0.0004(19)
N4 0.037(2) 0.048(2) 0.0293(19) -0.0026(18) -0.0029(16) 0.0030(19)
N5 0.037(2) 0.038(2) 0.036(2) -0.0034(17) -0.0027(17) -0.0007(17)
N6 0.0279(18) 0.043(2) 0.0306(19) -0.0031(17) -0.0003(14) -0.0077(17)
N7 0.0333(19) 0.042(2) 0.032(2) -0.0002(18) -0.0034(15) -0.0041(19)
N8 0.036(2) 0.047(3) 0.0306(19) -0.0021(18) 0.0060(16) -0.0046(18)
N9 0.039(2) 0.044(2) 0.0248(19) -0.0009(16) -0.0027(16) -0.0032(17)
C1 0.032(2) 0.033(2) 0.029(2) -0.0029(19) -0.0042(18) 0.0016(19)
C2 0.058(3) 0.054(4) 0.034(3) -0.004(2) -0.002(2) -0.017(3)
C3 0.067(4) 0.052(3) 0.045(3) -0.008(3) 0.011(3) -0.007(3)
C4 0.048(3) 0.050(3) 0.037(3) 0.000(2) -0.008(2) 0.003(2)
C5 0.061(4) 0.084(4) 0.049(3) 0.012(3) -0.004(3) 0.034(3)
C6 0.107(6) 0.098(6) 0.090(6) 0.026(5) 0.016(4) 0.076(5)
C7 0.089(3) 0.081(3) 0.090(3) 0.0046(19) 0.0015(19) 0.0108(18)
C8 0.065(2) 0.062(2) 0.066(2) 0.0048(17) -0.0020(17) 0.0014(17)
C9 0.048(3) 0.053(3) 0.036(3) 0.012(2) -0.013(2) 0.001(2)
C10 0.076(2) 0.082(2) 0.077(2) 0.0047(14) 0.0035(13) 0.0036(14)
C11 0.093(3) 0.095(3) 0.094(3) -0.0011(14) 0.0047(14) 0.0031(14)
C12 0.080(3) 0.084(3) 0.082(3) 0.0049(14) 0.0033(14) 0.0013(14)
C10' 0.076(2) 0.082(2) 0.077(2) 0.0047(14) 0.0035(13) 0.0036(14)
C11' 0.093(3) 0.095(3) 0.094(3) -0.0011(14) 0.0047(14) 0.0031(14)
C12' 0.080(3) 0.084(3) 0.082(3) 0.0049(14) 0.0033(14) 0.0013(14)
C13 0.031(3) 0.099(6) 0.049(3) 0.031(3) 0.002(2) 0.012(3)
C14 0.090(7) 0.197(13) 0.133(9) 0.089(9) 0.047(6) -0.013(7)
C15 0.070(4) 0.083(5) 0.061(4) 0.002(3) 0.014(3) 0.015(4)
C16 0.098(5) 0.044(3) 0.044(3) 0.012(3) 0.011(3) 0.027(3)
C17 0.060(3) 0.031(3) 0.035(3) 0.000(2) 0.001(2) 0.009(2)
C18 0.103(7) 0.026(4) 0.038(4) 0.000 0.009(4) 0.000
C19 0.080(4) 0.056(4) 0.053(3) 0.007(3) 0.011(3) -0.036(3)
C20 0.050(3) 0.098(5) 0.044(3) -0.018(3) 0.016(2) -0.027(3)
C21 0.077(2) 0.093(3) 0.078(2) -0.0015(18) 0.0079(18) -0.0043(19)
C22 0.077(2) 0.096(3) 0.082(2) -0.0025(19) 0.0014(18) -0.0032(19)
C23 0.040(3) 0.097(4) 0.041(3) -0.015(3) -0.010(2) -0.016(3)
C24 0.057(3) 0.057(3) 0.039(3) -0.016(2) 0.009(2) -0.020(3)
C25 0.076(2) 0.069(2) 0.068(2) -0.0063(18) 0.0081(18) -0.0110(18)
C26 0.090(3) 0.074(2) 0.081(2) 0.0015(18) 0.0070(19) -0.0081(19)
C27 0.034(2) 0.033(2) 0.034(2) -0.0043(19) 0.0025(18) 0.0039(19)
C28 0.032(2) 0.063(3) 0.036(2) -0.001(2) -0.008(2) 0.006(2)
C29 0.034(2) 0.063(4) 0.036(3) -0.009(2) -0.011(2) 0.001(2)
C30 0.043(3) 0.051(3) 0.033(3) -0.001(2) -0.005(2) -0.013(2)
C31 0.041(3) 0.033(2) 0.032(2) -0.0013(19) -0.005(2) -0.007(2)
C32 0.026(2) 0.051(3) 0.038(3) 0.001(2) -0.0033(19) -0.014(2)
C33 0.031(2) 0.048(3) 0.037(2) 0.008(2) 0.0019(18) -0.003(2)
C34 0.030(2) 0.071(4) 0.046(3) -0.002(3) 0.006(2) -0.008(2)
C35 0.039(3) 0.045(3) 0.044(3) 0.002(2) 0.012(2) -0.006(2)
C36 0.054(3) 0.037(2) 0.033(2) 0.001(2) 0.006(2) -0.010(2)
C37 0.036(3) 0.031(2) 0.040(3) 0.001(2) 0.004(2) -0.005(2)
C38 0.041(3) 0.050(3) 0.028(2) 0.002(2) -0.003(2) 0.002(2)
C39 0.080(4) 0.037(3) 0.041(3) 0.010(2) -0.007(3) 0.004(3)
C40 0.114(6) 0.048(4) 0.054(4) 0.011(3) 0.005(4) -0.026(4)
C41 0.078(5) 0.063(4) 0.069(4) 0.015(4) 0.009(4) -0.021(4)
C42 0.043(3) 0.074(4) 0.048(3) 0.003(3) 0.012(2) -0.004(3)
C43 0.047(3) 0.048(3) 0.032(2) 0.005(2) 0.001(2) 0.000(2)
C44 0.098(5) 0.028(3) 0.069(4) 0.002(3) 0.014(3) 0.013(3)
C45 0.096(4) 0.093(4) 0.096(4) 0.003(2) 0.0034(19) 0.006(2)
C46 0.138(9) 0.022(5) 0.050(4) -0.007(4) 0.021(6) -0.005(5)
C44' 0.098(5) 0.028(3) 0.069(4) 0.002(3) 0.014(3) 0.013(3)
C45' 0.096(4) 0.093(4) 0.096(4) 0.003(2) 0.0034(19) 0.006(2)
C46' 0.138(9) 0.022(5) 0.050(4) -0.007(4) 0.021(6) -0.005(5)
C47 0.042(3) 0.054(3) 0.045(3) -0.006(3) 0.006(2) -0.003(2)
C48 0.074(4) 0.084(5) 0.045(3) -0.024(3) -0.008(3) 0.012(4)
C49 0.079(5) 0.066(4) 0.071(4) -0.008(4) -0.010(4) 0.021(4)
C50 0.039(3) 0.034(2) 0.032(2) 0.006(2) -0.0011(19) -0.004(2)
C51 0.052(3) 0.032(3) 0.034(2) -0.001(2) 0.003(2) -0.012(2)
C52 0.063(4) 0.046(3) 0.037(3) -0.005(2) -0.006(2) -0.021(3)
C53 0.061(4) 0.063(4) 0.051(3) -0.004(3) -0.009(3) -0.022(3)
C54 0.042(3) 0.067(4) 0.053(3) 0.010(3) -0.004(2) -0.005(3)
C55 0.051(3) 0.049(3) 0.035(3) 0.002(2) -0.002(2) -0.003(2)
C56 0.043(3) 0.049(3) 0.051(3) -0.015(2) 0.019(2) -0.015(2)
C57 0.121(7) 0.067(4) 0.065(4) -0.008(4) 0.033(4) -0.029(5)
C58 0.081(5) 0.049(4) 0.080(5) -0.024(3) 0.025(4) -0.015(3)
C59 0.046(3) 0.055(4) 0.054(3) -0.010(3) -0.007(2) 0.017(3)
C60 0.061(4) 0.113(6) 0.057(4) -0.015(4) -0.003(3) 0.028(4)
C61 0.082(5) 0.049(4) 0.076(4) -0.004(3) 0.008(4) 0.016(3)
C62 0.045(3) 0.062(3) 0.058(3) -0.001(3) 0.005(3) 0.029(3)
C63 0.040(3) 0.062(3) 0.037(2) 0.003(2) -0.001(2) 0.002(2)
C64 0.061(2) 0.071(2) 0.064(2) 0.0067(18) -0.0021(17) -0.0072(18)
C65 0.077(2) 0.096(3) 0.077(2) -0.0068(19) 0.0039(18) -0.0054(19)
C66 0.033(2) 0.128(5) 0.028(2) -0.004(3) -0.0085(19) 0.018(3)
C67 0.060(4) 0.085(4) 0.058(4) 0.034(3) -0.001(3) 0.018(3)
C68 0.095(3) 0.092(3) 0.094(3) 0.0092(19) 0.0044(19) 0.0120(19)
C69 0.082(3) 0.074(2) 0.081(2) 0.0036(18) 0.0053(18) 0.0129(19)
C70 0.089(4) 0.054(4) 0.037(3) 0.004(3) 0.007(3) -0.027(3)
C71 0.091(4) 0.051(3) 0.057(4) 0.026(3) -0.002(3) 0.005(3)
C72 0.102(3) 0.096(3) 0.101(3) 0.0035(19) 0.0029(19) 0.0069(19)
C73 0.107(3) 0.098(3) 0.104(3) 0.0005(19) 0.0095(19) 0.0105(19)
C74 0.116(5) 0.030(3) 0.065(4) -0.008(3) 0.039(4) -0.001(3)
C75 0.093(4) 0.046(3) 0.047(3) 0.015(3) -0.012(3) -0.035(3)
C76 0.073(2) 0.072(2) 0.069(2) 0.0045(18) -0.0021(18) -0.0145(18)
C77 0.094(3) 0.095(3) 0.089(3) -0.0043(19) 0.0070(19) -0.0124(19)

loop_
_atom_type_symbol
_atom_type_description
_atom_type_scat_dispersion_real
_atom_type_scat_dispersion_imag
_atom_type_scat_source
C C 0.0033 0.0016 'International Tables Vol C Tables 4.2.6.8 and 6.1.1.4'
H H 0.0000 0.0000 'International Tables Vol C Tables 4.2.6.8 and 6.1.1.4'
N N 0.0061 0.0033 'International Tables Vol C Tables 4.2.6.8 and 6.1.1.4'
F F 0.0171 0.0103 'International Tables Vol C Tables 4.2.6.8 and 6.1.1.4'
P P 0.1023 0.0942 'International Tables Vol C Tables 4.2.6.8 and 6.1.1.4'
Rh Rh -1.1178 0.9187 'International Tables Vol C Tables 4.2.6.8 and 6.1.1.4'

loop_
_geom_angle_atom_site_label_1
_geom_angle_atom_site_label_2
_geom_angle_atom_site_label_3
_geom_angle
_geom_angle_site_symmetry_1
_geom_angle_site_symmetry_3
_geom_angle_publ_flag
C1 Rh1 N3 85.36(17) . . ?
C1 Rh1 C20 93.0(2) . . ?
N3 Rh1 C20 156.0(2) . . ?
C1 Rh1 C19 96.1(2) . . ?
N3 Rh1 C19 166.6(2) . . ?
C20 Rh1 C19 37.4(3) . . ?
C1 Rh1 C23 150.0(2) . . ?
N3 Rh1 C23 87.5(2) . . ?
C20 Rh1 C23 82.0(2) . . ?
C19 Rh1 C23 97.5(3) . . ?
C1 Rh1 C24 173.0(2) . . ?
N3 Rh1 C24 94.62(18) . . ?
C20 Rh1 C24 89.8(2) . . ?
C19 Rh1 C24 82.3(2) . . ?
C23 Rh1 C24 36.8(2) . . ?
C27 Rh2 N6 86.38(16) . . ?
C27 Rh2 C62 90.5(2) . . ?
N6 Rh2 C62 156.7(2) . . ?
C27 Rh2 C63 97.39(19) . . ?
N6 Rh2 C63 166.00(19) . . ?
C62 Rh2 C63 37.2(2) . . ?
C27 Rh2 C67 150.8(3) . . ?
N6 Rh2 C67 89.6(2) . . ?
C62 Rh2 C67 81.9(3) . . ?
C63 Rh2 C67 93.4(2) . . ?
C27 Rh2 C66 174.0(3) . . ?
N6 Rh2 C66 93.06(17) . . ?
C62 Rh2 C66 92.3(2) . . ?
C63 Rh2 C66 81.8(2) . . ?
C67 Rh2 C66 35.1(3) . . ?
C37 Rh3 C74 92.3(2) . . ?
C37 Rh3 N7 85.44(17) . . ?
C74 Rh3 N7 154.6(3) . . ?
C37 Rh3 C75 97.2(2) . . ?
C74 Rh3 C75 36.8(3) . . ?
N7 Rh3 C75 168.5(3) . . ?
C37 Rh3 C71 154.5(2) . . ?
C74 Rh3 C71 82.8(3) . . ?
N7 Rh3 C71 88.4(2) . . ?
C75 Rh3 C71 93.8(3) . . ?
C37 Rh3 C70 170.1(3) . . ?
C74 Rh3 C70 91.2(2) . . ?
N7 Rh3 C70 95.32(19) . . ?
C75 Rh3 C70 80.2(2) . . ?
C71 Rh3 C70 35.3(3) . . ?
F2 P1 F6 90.4(3) . . ?
F2 P1 F1 92.5(3) . . ?
F6 P1 F1 88.3(2) . . ?
F2 P1 F5 88.9(3) . . ?
F6 P1 F5 179.3(3) . . ?
F1 P1 F5 91.8(2) . . ?
F2 P1 F3 91.8(3) . . ?
F6 P1 F3 91.6(2) . . ?
F1 P1 F3 175.7(3) . . ?
F5 P1 F3 88.4(2) . . ?
F2 P1 F4 178.0(3) . . ?
F6 P1 F4 88.6(2) . . ?
F1 P1 F4 89.3(3) . . ?
F5 P1 F4 92.1(3) . . ?
F3 P1 F4 86.4(3) . . ?
F11 P2 F12 90.1(2) . . ?
F11 P2 F7 90.0(2) . . ?
F12 P2 F7 179.9(3) . . ?
F11 P2 F10 89.8(2) . . ?
F12 P2 F10 90.0(2) . . ?
F7 P2 F10 90.0(2) . . ?
F11 P2 F9 179.6(4) . . ?
F12 P2 F9 89.9(2) . . ?
F7 P2 F9 89.9(2) . . ?
F10 P2 F9 89.8(2) . . ?
F11 P2 F8 90.6(4) . . ?
F12 P2 F8 90.0(2) . . ?
F7 P2 F8 90.0(2) . . ?
F10 P2 F8 179.6(4) . . ?
F9 P2 F8 89.7(2) . . ?
C1 N1 C2 110.5(4) . . ?
C1 N1 C4 127.3(4) . . ?
C2 N1 C4 122.1(4) . . ?
C1 N2 C3 113.9(5) . . ?
C1 N2 C16 123.6(5) . . ?
C3 N2 C16 122.4(5) . . ?
C17 N3 N3 107.6(3) . 2_656 ?
C17 N3 Rh1 118.9(3) . . ?
N3 N3 Rh1 132.05(14) 2_656 . ?
C27 N4 C28 111.3(4) . . ?
C27 N4 C38 126.9(4) . . ?
C28 N4 C38 121.6(4) . . ?
C27 N5 C29 112.1(4) . . ?
C27 N5 C30 124.0(4) . . ?
C29 N5 C30 123.6(4) . . ?
C31 N6 N7 107.6(4) . . ?
C31 N6 Rh2 119.2(3) . . ?
N7 N6 Rh2 130.6(3) . . ?
C33 N7 N6 107.6(4) . . ?
C33 N7 Rh3 119.2(3) . . ?
N6 N7 Rh3 129.9(3) . . ?
C37 N8 C35 112.9(4) . . ?
C37 N8 C34 123.5(4) . . ?
C35 N8 C34 123.4(4) . . ?
C37 N9 C36 110.6(4) . . ?
C37 N9 C50 127.2(4) . . ?
C36 N9 C50 122.0(4) . . ?
N2 C1 N1 103.6(4) . . ?
N2 C1 Rh1 118.2(3) . . ?
N1 C1 Rh1 138.2(4) . . ?
C3 C2 N1 107.6(5) . . ?
C3 C2 H2A 126.2 . . ?
N1 C2 H2A 126.2 . . ?
C2 C3 N2 104.3(5) . . ?
C2 C3 H3A 127.8 . . ?
N2 C3 H3A 127.8 . . ?
C9 C4 C5 122.0(6) . . ?
C9 C4 N1 119.9(5) . . ?
C5 C4 N1 118.1(5) . . ?
C4 C5 C6 116.9(7) . . ?
C4 C5 C10 121.5(6) . . ?
C6 C5 C10 121.4(6) . . ?
C7 C6 C5 122.4(7) . . ?
C7 C6 H6A 118.8 . . ?
C5 C6 H6A 118.8 . . ?
C6 C7 C8 119.4(8) . . ?
C6 C7 H7A 120.3 . . ?
C8 C7 H7A 120.3 . . ?
C9 C8 C7 121.9(7) . . ?
C9 C8 H8A 119.0 . . ?
C7 C8 H8A 119.0 . . ?
C8 C9 C4 117.1(6) . . ?
C8 C9 C13 120.2(6) . . ?
C4 C9 C13 122.7(5) . . ?
C11 C10 C12 104.5(8) . . ?
C11 C10 C5 118.9(8) . . ?
C12 C10 C5 109.8(7) . . ?
C11 C10 H10 107.8 . . ?
C12 C10 H10 107.8 . . ?
C5 C10 H10 107.8 . . ?
C10 C11 H11A 109.5 . . ?
C10 C11 H11B 109.5 . . ?
H11A C11 H11B 109.5 . . ?
C10 C11 H11C 109.5 . . ?
H11A C11 H11C 109.5 . . ?
H11B C11 H11C 109.5 . . ?
C10 C12 H12A 109.5 . . ?
C10 C12 H12B 109.5 . . ?
H12A C12 H12B 109.5 . . ?
C10 C12 H12C 109.5 . . ?
H12A C12 H12C 109.5 . . ?
H12B C12 H12C 109.5 . . ?
H11D C11' H11E 109.5 . . ?
H11D C11' H11F 109.5 . . ?
H11E C11' H11F 109.5 . . ?
H12D C12' H12E 109.5 . . ?
H12D C12' H12F 109.5 . . ?
H12E C12' H12F 109.5 . . ?
C14 C13 C9 115.9(8) . . ?
C14 C13 C15 109.9(7) . . ?
C9 C13 C15 110.2(5) . . ?
C14 C13 H13A 106.8 . . ?
C9 C13 H13A 106.8 . . ?
C15 C13 H13A 106.8 . . ?
C13 C14 H14A 109.5 . . ?
C13 C14 H14B 109.5 . . ?
H14A C14 H14B 109.5 . . ?
C13 C14 H14C 109.5 . . ?
H14A C14 H14C 109.5 . . ?
H14B C14 H14C 109.5 . . ?
C13 C15 H15A 109.5 . . ?
C13 C15 H15B 109.5 . . ?
H15A C15 H15B 109.5 . . ?
C13 C15 H15C 109.5 . . ?
H15A C15 H15C 109.5 . . ?
H15B C15 H15C 109.5 . . ?
N2 C16 C17 110.1(5) . . ?
N2 C16 H16A 109.6 . . ?
C17 C16 H16A 109.6 . . ?
N2 C16 H16B 109.6 . . ?
C17 C16 H16B 109.6 . . ?
H16A C16 H16B 108.2 . . ?
N3 C17 C18 110.6(5) . . ?
N3 C17 C16 120.9(5) . . ?
C18 C17 C16 128.4(5) . . ?
C17 C18 C17 103.5(6) 2_656 . ?
C17 C18 H18A 128.2 2_656 . ?
C17 C18 H18A 128.2 . . ?
C20 C19 C26 126.5(7) . . ?
C20 C19 Rh1 71.1(4) . . ?
C26 C19 Rh1 109.0(5) . . ?
C20 C19 H19A 113.9 . . ?
C26 C19 H19A 113.9 . . ?
Rh1 C19 H19A 113.9 . . ?
C19 C20 C21 124.5(6) . . ?
C19 C20 Rh1 71.5(3) . . ?
C21 C20 Rh1 112.8(4) . . ?
C19 C20 H20A 113.6 . . ?
C21 C20 H20A 113.6 . . ?
Rh1 C20 H20A 113.6 . . ?
C22 C21 C20 111.4(6) . . ?
C22 C21 H21A 109.4 . . ?
C20 C21 H21A 109.4 . . ?
C22 C21 H21B 109.4 . . ?
C20 C21 H21B 109.4 . . ?
H21A C21 H21B 108.0 . . ?
C23 C22 C21 116.7(7) . . ?
C23 C22 H22A 108.1 . . ?
C21 C22 H22A 108.1 . . ?
C23 C22 H22B 108.1 . . ?
C21 C22 H22B 108.1 . . ?
H22A C22 H22B 107.3 . . ?
C24 C23 C22 124.0(7) . . ?
C24 C23 Rh1 73.0(3) . . ?
C22 C23 Rh1 109.3(4) . . ?
C24 C23 H23A 114.3 . . ?
C22 C23 H23A 114.3 . . ?
Rh1 C23 H23A 114.3 . . ?
C23 C24 C25 125.9(6) . . ?
C23 C24 Rh1 70.1(3) . . ?
C25 C24 Rh1 111.3(4) . . ?
C23 C24 H24A 113.8 . . ?
C25 C24 H24A 113.8 . . ?
Rh1 C24 H24A 113.8 . . ?
C24 C25 C26 114.1(6) . . ?
C24 C25 H25A 108.7 . . ?
C26 C25 H25A 108.7 . . ?
C24 C25 H25B 108.7 . . ?
C26 C25 H25B 108.7 . . ?
H25A C25 H25B 107.6 . . ?
C19 C26 C25 113.3(7) . . ?
C19 C26 H26A 108.9 . . ?
C25 C26 H26A 108.9 . . ?
C19 C26 H26B 108.9 . . ?
C25 C26 H26B 108.9 . . ?
H26A C26 H26B 107.7 . . ?
N4 C27 N5 103.7(4) . . ?
N4 C27 Rh2 138.2(4) . . ?
N5 C27 Rh2 118.0(3) . . ?
C29 C28 N4 106.5(4) . . ?
C29 C28 H28A 126.8 . . ?
N4 C28 H28A 126.8 . . ?
C28 C29 N5 106.3(4) . . ?
C28 C29 H29A 126.8 . . ?
N5 C29 H29A 126.8 . . ?
N5 C30 C31 112.3(4) . . ?
N5 C30 H30A 109.1 . . ?
C31 C30 H30A 109.1 . . ?
N5 C30 H30B 109.1 . . ?
C31 C30 H30B 109.1 . . ?
H30A C30 H30B 107.9 . . ?
C32 C31 N6 110.5(4) . . ?
C32 C31 C30 128.7(4) . . ?
N6 C31 C30 120.7(4) . . ?
C31 C32 C33 105.0(4) . . ?
C31 C32 H32A 127.5 . . ?
C33 C32 H32A 127.5 . . ?
N7 C33 C32 109.3(4) . . ?
N7 C33 C34 121.9(5) . . ?
C32 C33 C34 128.6(4) . . ?
N8 C34 C33 112.4(4) . . ?
N8 C34 H34A 109.1 . . ?
C33 C34 H34A 109.1 . . ?
N8 C34 H34B 109.1 . . ?
C33 C34 H34B 109.1 . . ?
H34A C34 H34B 107.9 . . ?
C36 C35 N8 105.0(4) . . ?
C36 C35 H35A 127.5 . . ?
N8 C35 H35A 127.5 . . ?
C35 C36 N9 108.1(4) . . ?
C35 C36 H36A 126.0 . . ?
N9 C36 H36A 126.0 . . ?
N8 C37 N9 103.4(4) . . ?
N8 C37 Rh3 120.0(3) . . ?
N9 C37 Rh3 136.5(3) . . ?
C43 C38 C39 123.1(5) . . ?
C43 C38 N4 117.5(5) . . ?
C39 C38 N4 119.3(5) . . ?
C40 C39 C38 116.5(6) . . ?
C40 C39 C44 122.0(6) . . ?
C38 C39 C44 121.4(6) . . ?
C41 C40 C39 121.1(6) . . ?
C41 C40 H40A 119.5 . . ?
C39 C40 H40A 119.5 . . ?
C42 C41 C40 121.7(6) . . ?
C42 C41 H41A 119.2 . . ?
C40 C41 H41A 119.2 . . ?
C41 C42 C43 119.9(6) . . ?
C41 C42 H42A 120.0 . . ?
C43 C42 H42A 120.0 . . ?
C38 C43 C42 117.7(5) . . ?
C38 C43 C47 124.8(5) . . ?
C42 C43 C47 117.5(5) . . ?
C39 C44 C45 101.9(15) . . ?
C39 C44 C46 97.2(15) . . ?
C45 C44 C46 115.1(10) . . ?
C39 C44 H44 113.6 . . ?
C45 C44 H44 113.6 . . ?
C46 C44 H44 113.6 . . ?
C44 C45 H45A 109.5 . . ?
C44 C45 H45B 109.5 . . ?
H45A C45 H45B 109.5 . . ?
C44 C45 H45C 109.5 . . ?
H45A C45 H45C 109.5 . . ?
H45B C45 H45C 109.5 . . ?
C44 C46 H46A 109.5 . . ?
C44 C46 H46B 109.5 . . ?
H46A C46 H46B 109.5 . . ?
C44 C46 H46C 109.5 . . ?
H46A C46 H46C 109.5 . . ?
H46B C46 H46C 109.5 . . ?
H45D C45' H45E 109.5 . . ?
H45D C45' H45F 109.5 . . ?
H45E C45' H45F 109.5 . . ?
H46D C46' H46E 109.5 . . ?
H46D C46' H46F 109.5 . . ?
H46E C46' H46F 109.5 . . ?
C49 C47 C43 114.5(5) . . ?
C49 C47 C48 109.8(5) . . ?
C43 C47 C48 109.8(5) . . ?
C49 C47 H47A 107.5 . . ?
C43 C47 H47A 107.5 . . ?
C48 C47 H47A 107.5 . . ?
C47 C48 H48A 109.5 . . ?
C47 C48 H48B 109.5 . . ?
H48A C48 H48B 109.5 . . ?
C47 C48 H48C 109.5 . . ?
H48A C48 H48C 109.5 . . ?
H48B C48 H48C 109.5 . . ?
C47 C49 H49A 109.5 . . ?
C47 C49 H49B 109.5 . . ?
H49A C49 H49B 109.5 . . ?
C47 C49 H49C 109.5 . . ?
H49A C49 H49C 109.5 . . ?
H49B C49 H49C 109.5 . . ?
C55 C50 C51 123.7(5) . . ?
C55 C50 N9 119.1(4) . . ?
C51 C50 N9 117.2(4) . . ?
C50 C51 C52 116.8(5) . . ?
C50 C51 C56 122.5(4) . . ?
C52 C51 C56 120.7(5) . . ?
C53 C52 C51 121.2(5) . . ?
C53 C52 H52A 119.4 . . ?
C51 C52 H52A 119.4 . . ?
C52 C53 C54 121.1(5) . . ?
C52 C53 H53A 119.4 . . ?
C54 C53 H53A 119.4 . . ?
C55 C54 C53 120.4(6) . . ?
C55 C54 H54A 119.8 . . ?
C53 C54 H54A 119.8 . . ?
C50 C55 C54 116.7(5) . . ?
C50 C55 C59 123.1(5) . . ?
C54 C55 C59 120.2(5) . . ?
C51 C56 C58 113.6(5) . . ?
C51 C56 C57 112.3(6) . . ?
C58 C56 C57 106.8(5) . . ?
C51 C56 H56A 108.0 . . ?
C58 C56 H56A 108.0 . . ?
C57 C56 H56A 108.0 . . ?
C56 C57 H57A 109.5 . . ?
C56 C57 H57B 109.5 . . ?
H57A C57 H57B 109.5 . . ?
C56 C57 H57C 109.5 . . ?
H57A C57 H57C 109.5 . . ?
H57B C57 H57C 109.5 . . ?
C56 C58 H58A 109.5 . . ?
C56 C58 H58B 109.5 . . ?
H58A C58 H58B 109.5 . . ?
C56 C58 H58C 109.5 . . ?
H58A C58 H58C 109.5 . . ?
H58B C58 H58C 109.5 . . ?
C60 C59 C55 112.8(6) . . ?
C60 C59 C61 114.1(6) . . ?
C55 C59 C61 109.2(5) . . ?
C60 C59 H59A 106.7 . . ?
C55 C59 H59A 106.7 . . ?
C61 C59 H59A 106.7 . . ?
C59 C60 H60A 109.5 . . ?
C59 C60 H60B 109.5 . . ?
H60A C60 H60B 109.5 . . ?
C59 C60 H60C 109.5 . . ?
H60A C60 H60C 109.5 . . ?
H60B C60 H60C 109.5 . . ?
C59 C61 H61A 109.5 . . ?
C59 C61 H61B 109.5 . . ?
H61A C61 H61B 109.5 . . ?
C59 C61 H61C 109.5 . . ?
H61A C61 H61C 109.5 . . ?
H61B C61 H61C 109.5 . . ?
C63 C62 C69 124.7(6) . . ?
C63 C62 Rh2 71.9(3) . . ?
C69 C62 Rh2 111.2(5) . . ?
C63 C62 H62A 113.9 . . ?
C69 C62 H62A 113.9 . . ?
Rh2 C62 H62A 113.9 . . ?
C62 C63 C64 125.5(5) . . ?
C62 C63 Rh2 70.9(3) . . ?
C64 C63 Rh2 112.1(4) . . ?
C62 C63 H63A 113.5 . . ?
C64 C63 H63A 113.5 . . ?
Rh2 C63 H63A 113.5 . . ?
C65 C64 C63 116.7(6) . . ?
C65 C64 H64A 108.1 . . ?
C63 C64 H64A 108.1 . . ?
C65 C64 H64B 108.1 . . ?
C63 C64 H64B 108.1 . . ?
H64A C64 H64B 107.3 . . ?
C64 C65 C66 117.0(6) . . ?
C64 C65 H65A 108.0 . . ?
C66 C65 H65A 108.0 . . ?
C64 C65 H65B 108.0 . . ?
C66 C65 H65B 108.0 . . ?
H65A C65 H65B 107.3 . . ?
C67 C66 C65 125.0(7) . . ?
C67 C66 Rh2 71.4(4) . . ?
C65 C66 Rh2 109.0(4) . . ?
C67 C66 H66A 114.3 . . ?
C65 C66 H66A 114.3 . . ?
Rh2 C66 H66A 114.3 . . ?
C66 C67 C68 124.3(7) . . ?
C66 C67 Rh2 73.5(4) . . ?
C68 C67 Rh2 109.0(5) . . ?
C66 C67 H67A 114.2 . . ?
C68 C67 H67A 114.2 . . ?
Rh2 C67 H67A 114.2 . . ?
C69 C68 C67 117.9(7) . . ?
C69 C68 H68A 107.8 . . ?
C67 C68 H68A 107.8 . . ?
C69 C68 H68B 107.8 . . ?
C67 C68 H68B 107.8 . . ?
H68A C68 H68B 107.2 . . ?
C68 C69 C62 116.9(7) . . ?
C68 C69 H69A 108.1 . . ?
C62 C69 H69A 108.1 . . ?
C68 C69 H69B 108.1 . . ?
C62 C69 H69B 108.1 . . ?
H69A C69 H69B 107.3 . . ?
C71 C70 C77 123.2(7) . . ?
C71 C70 Rh3 71.0(4) . . ?
C77 C70 Rh3 110.1(5) . . ?
C71 C70 H70A 114.8 . . ?
C77 C70 H70A 114.8 . . ?
Rh3 C70 H70A 114.8 . . ?
C70 C71 C72 127.5(8) . . ?
C70 C71 Rh3 73.7(4) . . ?
C72 C71 Rh3 107.0(5) . . ?
C70 C71 H71A 113.5 . . ?
C72 C71 H71A 113.5 . . ?
Rh3 C71 H71A 113.5 . . ?
C73 C72 C71 116.5(9) . . ?
C73 C72 H72A 108.2 . . ?
C71 C72 H72A 108.2 . . ?
C73 C72 H72B 108.2 . . ?
C71 C72 H72B 108.2 . . ?
H72A C72 H72B 107.3 . . ?
C72 C73 C74 119.1(9) . . ?
C72 C73 H73A 107.5 . . ?
C74 C73 H73A 107.5 . . ?
C72 C73 H73B 107.5 . . ?
C74 C73 H73B 107.5 . . ?
H73A C73 H73B 107.0 . . ?
C75 C74 C73 123.6(7) . . ?
C75 C74 Rh3 73.5(4) . . ?
C73 C74 Rh3 107.7(5) . . ?
C75 C74 H74A 114.7 . . ?
C73 C74 H74A 114.7 . . ?
Rh3 C74 H74A 114.7 . . ?
C74 C75 C76 127.1(6) . . ?
C74 C75 Rh3 69.7(4) . . ?
C76 C75 Rh3 110.5(4) . . ?
C74 C75 H75A 113.6 . . ?
C76 C75 H75A 113.6 . . ?
Rh3 C75 H75A 113.6 . . ?
C77 C76 C75 114.0(6) . . ?
C77 C76 H76A 108.7 . . ?
C75 C76 H76A 108.7 . . ?
C77 C76 H76B 108.7 . . ?
C75 C76 H76B 108.7 . . ?
H76A C76 H76B 107.6 . . ?
C76 C77 C70 119.8(7) . . ?
C76 C77 H77A 107.4 . . ?
C70 C77 H77A 107.4 . . ?
C76 C77 H77B 107.4 . . ?
C70 C77 H77B 107.4 . . ?
H77A C77 H77B 106.9 . . ?

loop_
_geom_bond_atom_site_label_1
_geom_bond_atom_site_label_2
_geom_bond_distance
_geom_bond_site_symmetry_2
_geom_bond_publ_flag
Rh1 C1 2.069(4) . ?
Rh1 N3 2.095(4) . ?
Rh1 C20 2.137(6) . ?
Rh1 C19 2.142(6) . ?
Rh1 C23 2.163(5) . ?
Rh1 C24 2.200(5) . ?
Rh2 C27 2.067(5) . ?
Rh2 N6 2.093(4) . ?
Rh2 C62 2.116(5) . ?
Rh2 C63 2.128(5) . ?
Rh2 C67 2.165(6) . ?
Rh2 C66 2.191(5) . ?
Rh3 C37 2.054(5) . ?
Rh3 C74 2.094(6) . ?
Rh3 N7 2.097(4) . ?
Rh3 C75 2.141(6) . ?
Rh3 C71 2.171(6) . ?
Rh3 C70 2.203(6) . ?
P1 F2 1.561(4) . ?
P1 F6 1.570(4) . ?
P1 F1 1.584(4) . ?
P1 F5 1.587(3) . ?
P1 F3 1.598(4) . ?
P1 F4 1.599(4) . ?
P2 F11 1.574(4) . ?
P2 F12 1.574(4) . ?
P2 F7 1.575(4) . ?
P2 F10 1.576(4) . ?
P2 F9 1.577(4) . ?
P2 F8 1.578(4) . ?
N1 C1 1.374(6) . ?
N1 C2 1.396(7) . ?
N1 C4 1.420(7) . ?
N2 C1 1.351(6) . ?
N2 C3 1.386(7) . ?
N2 C16 1.443(7) . ?
N3 C17 1.340(6) . ?
N3 N3 1.359(7) 2_656 ?
N4 C27 1.351(6) . ?
N4 C28 1.392(6) . ?
N4 C38 1.454(7) . ?
N5 C27 1.355(6) . ?
N5 C29 1.376(6) . ?
N5 C30 1.460(6) . ?
N6 C31 1.355(6) . ?
N6 N7 1.361(5) . ?
N7 C33 1.354(6) . ?
N8 C37 1.344(6) . ?
N8 C35 1.405(6) . ?
N8 C34 1.447(6) . ?
N9 C37 1.380(6) . ?
N9 C36 1.388(6) . ?
N9 C50 1.455(6) . ?
C2 C3 1.376(9) . ?
C2 H2A 0.9500 . ?
C3 H3A 0.9500 . ?
C4 C9 1.389(8) . ?
C4 C5 1.390(8) . ?
C5 C6 1.390(11) . ?
C5 C10 1.565(11) . ?
C6 C7 1.329(12) . ?
C6 H6A 0.9500 . ?
C7 C8 1.375(11) . ?
C7 H7A 0.9500 . ?
C8 C9 1.373(9) . ?
C8 H8A 0.9500 . ?
C9 C13 1.510(8) . ?
C10 C11 1.477(8) . ?
C10 C12 1.482(8) . ?
C10 H10 1.0000 . ?
C11 H11A 0.9800 . ?
C11 H11B 0.9800 . ?
C11 H11C 0.9800 . ?
C12 H12A 0.9800 . ?
C12 H12B 0.9800 . ?
C12 H12C 0.9800 . ?
C11' H11D 0.9800 . ?
C11' H11E 0.9800 . ?
C11' H11F 0.9800 . ?
C12' H12D 0.9800 . ?
C12' H12E 0.9800 . ?
C12' H12F 0.9800 . ?
C13 C14 1.504(12) . ?
C13 C15 1.586(10) . ?
C13 H13A 1.0000 . ?
C14 H14A 0.9800 . ?
C14 H14B 0.9800 . ?
C14 H14C 0.9800 . ?
C15 H15A 0.9800 . ?
C15 H15B 0.9800 . ?
C15 H15C 0.9800 . ?
C16 C17 1.533(8) . ?
C16 H16A 0.9900 . ?
C16 H16B 0.9900 . ?
C17 C18 1.383(7) . ?
C18 C17 1.383(7) 2_656 ?
C18 H18A 0.9500 . ?
C19 C20 1.372(10) . ?
C19 C26 1.527(11) . ?
C19 H19A 1.0000 . ?
C20 C21 1.554(10) . ?
C20 H20A 1.0000 . ?
C21 C22 1.517(11) . ?
C21 H21A 0.9900 . ?
C21 H21B 0.9900 . ?
C22 C23 1.476(10) . ?
C22 H22A 0.9900 . ?
C22 H22B 0.9900 . ?
C23 C24 1.379(9) . ?
C23 H23A 1.0000 . ?
C24 C25 1.498(10) . ?
C24 H24A 1.0000 . ?
C25 C26 1.553(11) . ?
C25 H25A 0.9900 . ?
C25 H25B 0.9900 . ?
C26 H26A 0.9900 . ?
C26 H26B 0.9900 . ?
C28 C29 1.347(8) . ?
C28 H28A 0.9500 . ?
C29 H29A 0.9500 . ?
C30 C31 1.493(7) . ?
C30 H30A 0.9900 . ?
C30 H30B 0.9900 . ?
C31 C32 1.354(7) . ?
C32 C33 1.393(7) . ?
C32 H32A 0.9500 . ?
C33 C34 1.469(7) . ?
C34 H34A 0.9900 . ?
C34 H34B 0.9900 . ?
C35 C36 1.345(7) . ?
C35 H35A 0.9500 . ?
C36 H36A 0.9500 . ?
C38 C43 1.382(7) . ?
C38 C39 1.414(8) . ?
C39 C40 1.390(10) . ?
C39 C44 1.505(9) . ?
C40 C41 1.383(11) . ?
C40 H40A 0.9500 . ?
C41 C42 1.358(10) . ?
C41 H41A 0.9500 . ?
C42 C43 1.416(8) . ?
C42 H42A 0.9500 . ?
C43 C47 1.509(8) . ?
C44 C45 1.604(8) . ?
C44 C46 1.607(8) . ?
C44 H44 1.0000 . ?
C45 H45A 0.9800 . ?
C45 H45B 0.9800 . ?
C45 H45C 0.9800 . ?
C46 H46A 0.9800 . ?
C46 H46B 0.9800 . ?
C46 H46C 0.9800 . ?
C45' H45D 0.9800 . ?
C45' H45E 0.9800 . ?
C45' H45F 0.9800 . ?
C46' H46D 0.9800 . ?
C46' H46E 0.9800 . ?
C46' H46F 0.9800 . ?
C47 C49 1.486(9) . ?
C47 C48 1.539(8) . ?
C47 H47A 1.0000 . ?
C48 H48A 0.9800 . ?
C48 H48B 0.9800 . ?
C48 H48C 0.9800 . ?
C49 H49A 0.9800 . ?
C49 H49B 0.9800 . ?
C49 H49C 0.9800 . ?
C50 C55 1.391(7) . ?
C50 C51 1.402(7) . ?
C51 C52 1.406(7) . ?
C51 C56 1.509(8) . ?
C52 C53 1.346(9) . ?
C52 H52A 0.9500 . ?
C53 C54 1.404(9) . ?
C53 H53A 0.9500 . ?
C54 C55 1.401(8) . ?
C54 H54A 0.9500 . ?
C55 C59 1.522(8) . ?
C56 C58 1.536(9) . ?
C56 C57 1.560(9) . ?
C56 H56A 1.0000 . ?
C57 H57A 0.9800 . ?
C57 H57B 0.9800 . ?
C57 H57C 0.9800 . ?
C58 H58A 0.9800 . ?
C58 H58B 0.9800 . ?
C58 H58C 0.9800 . ?
C59 C60 1.507(9) . ?
C59 C61 1.525(9) . ?
C59 H59A 1.0000 . ?
C60 H60A 0.9800 . ?
C60 H60B 0.9800 . ?
C60 H60C 0.9800 . ?
C61 H61A 0.9800 . ?
C61 H61B 0.9800 . ?
C61 H61C 0.9800 . ?
C62 C63 1.354(9) . ?
C62 C69 1.507(10) . ?
C62 H62A 1.0000 . ?
C63 C64 1.502(8) . ?
C63 H63A 1.0000 . ?
C64 C65 1.445(10) . ?
C64 H64A 0.9900 . ?
C64 H64B 0.9900 . ?
C65 C66 1.549(10) . ?
C65 H65A 0.9900 . ?
C65 H65B 0.9900 . ?
C66 C67 1.312(11) . ?
C66 H66A 1.0000 . ?
C67 C68 1.506(12) . ?
C67 H67A 1.0000 . ?
C68 C69 1.419(11) . ?
C68 H68A 0.9900 . ?
C68 H68B 0.9900 . ?
C69 H69A 0.9900 . ?
C69 H69B 0.9900 . ?
C70 C71 1.327(10) . ?
C70 C77 1.475(11) . ?
C70 H70A 1.0000 . ?
C71 C72 1.499(12) . ?
C71 H71A 1.0000 . ?
C72 C73 1.361(13) . ?
C72 H72A 0.9900 . ?
C72 H72B 0.9900 . ?
C73 C74 1.566(12) . ?
C73 H73A 0.9900 . ?
C73 H73B 0.9900 . ?
C74 C75 1.338(10) . ?
C74 H74A 1.0000 . ?
C75 C76 1.547(10) . ?
C75 H75A 1.0000 . ?
C76 C77 1.392(11) . ?
C76 H76A 0.9900 . ?
C76 H76B 0.9900 . ?
C77 H77A 0.9900 . ?
C77 H77B 0.9900 . ?

loop_
_geom_torsion_atom_site_label_1
_geom_torsion_atom_site_label_2
_geom_torsion_atom_site_label_3
_geom_torsion_atom_site_label_4
_geom_torsion
_geom_torsion_site_symmetry_1
_geom_torsion_site_symmetry_2
_geom_torsion_site_symmetry_3
_geom_torsion_site_symmetry_4
_geom_torsion_publ_flag
C1 Rh1 N3 C17 -46.1(4) . . . . ?
C20 Rh1 N3 C17 40.9(7) . . . . ?
C19 Rh1 N3 C17 -142.9(9) . . . . ?
C23 Rh1 N3 C17 104.7(4) . . . . ?
C24 Rh1 N3 C17 140.9(4) . . . . ?
C1 Rh1 N3 N3 149.6(5) . . . 2_656 ?
C20 Rh1 N3 N3 -123.4(6) . . . 2_656 ?
C19 Rh1 N3 N3 52.7(12) . . . 2_656 ?
C23 Rh1 N3 N3 -59.6(5) . . . 2_656 ?
C24 Rh1 N3 N3 -23.5(6) . . . 2_656 ?
C27 Rh2 N6 C31 46.6(4) . . . . ?
C62 Rh2 N6 C31 -36.3(7) . . . . ?
C63 Rh2 N6 C31 152.8(7) . . . . ?
C67 Rh2 N6 C31 -104.5(4) . . . . ?
C66 Rh2 N6 C31 -139.4(4) . . . . ?
C27 Rh2 N6 N7 -154.3(4) . . . . ?
C62 Rh2 N6 N7 122.8(6) . . . . ?
C63 Rh2 N6 N7 -48.2(9) . . . . ?
C67 Rh2 N6 N7 54.6(5) . . . . ?
C66 Rh2 N6 N7 19.7(5) . . . . ?
C31 N6 N7 C33 -0.1(5) . . . . ?
Rh2 N6 N7 C33 -161.0(4) . . . . ?
C31 N6 N7 Rh3 -159.0(3) . . . . ?
Rh2 N6 N7 Rh3 40.1(6) . . . . ?
C37 Rh3 N7 C33 45.3(4) . . . . ?
C74 Rh3 N7 C33 -40.5(7) . . . . ?
C75 Rh3 N7 C33 149.1(9) . . . . ?
C71 Rh3 N7 C33 -109.9(4) . . . . ?
C70 Rh3 N7 C33 -144.5(4) . . . . ?
C37 Rh3 N7 N6 -157.9(4) . . . . ?
C74 Rh3 N7 N6 116.3(6) . . . . ?
C75 Rh3 N7 N6 -54.1(11) . . . . ?
C71 Rh3 N7 N6 46.9(4) . . . . ?
C70 Rh3 N7 N6 12.3(4) . . . . ?
C3 N2 C1 N1 -0.4(6) . . . . ?
C16 N2 C1 N1 -178.6(5) . . . . ?
C3 N2 C1 Rh1 180.0(4) . . . . ?
C16 N2 C1 Rh1 1.7(7) . . . . ?
C2 N1 C1 N2 0.9(6) . . . . ?
C4 N1 C1 N2 177.1(5) . . . . ?
C2 N1 C1 Rh1 -179.6(4) . . . . ?
C4 N1 C1 Rh1 -3.4(8) . . . . ?
N3 Rh1 C1 N2 41.4(4) . . . . ?
C20 Rh1 C1 N2 -114.7(4) . . . . ?
C19 Rh1 C1 N2 -152.1(4) . . . . ?
C23 Rh1 C1 N2 -35.4(7) . . . . ?
C24 Rh1 C1 N2 131.5(16) . . . . ?
N3 Rh1 C1 N1 -138.1(5) . . . . ?
C20 Rh1 C1 N1 65.8(6) . . . . ?
C19 Rh1 C1 N1 28.4(6) . . . . ?
C23 Rh1 C1 N1 145.1(5) . . . . ?
C24 Rh1 C1 N1 -48(2) . . . . ?
C1 N1 C2 C3 -1.1(6) . . . . ?
C4 N1 C2 C3 -177.5(5) . . . . ?
N1 C2 C3 N2 0.8(6) . . . . ?
C1 N2 C3 C2 -0.3(7) . . . . ?
C16 N2 C3 C2 178.0(5) . . . . ?
C1 N1 C4 C9 -100.4(6) . . . . ?
C2 N1 C4 C9 75.4(7) . . . . ?
C1 N1 C4 C5 80.6(7) . . . . ?
C2 N1 C4 C5 -103.6(6) . . . . ?
C9 C4 C5 C6 0.7(10) . . . . ?
N1 C4 C5 C6 179.7(7) . . . . ?
C9 C4 C5 C10 -174.3(5) . . . . ?
N1 C4 C5 C10 4.7(9) . . . . ?
C4 C5 C6 C7 3.9(13) . . . . ?
C10 C5 C6 C7 178.8(8) . . . . ?
C5 C6 C7 C8 -7.1(15) . . . . ?
C6 C7 C8 C9 5.8(13) . . . . ?
C7 C8 C9 C4 -1.4(10) . . . . ?
C7 C8 C9 C13 177.3(7) . . . . ?
C5 C4 C9 C8 -1.8(8) . . . . ?
N1 C4 C9 C8 179.2(5) . . . . ?
C5 C4 C9 C13 179.6(6) . . . . ?
N1 C4 C9 C13 0.6(8) . . . . ?
C4 C5 C10 C11 -163.5(8) . . . . ?
C6 C5 C10 C11 21.8(12) . . . . ?
C4 C5 C10 C12 76.4(9) . . . . ?
C6 C5 C10 C12 -98.4(10) . . . . ?
C8 C9 C13 C14 -45.3(8) . . . . ?
C4 C9 C13 C14 133.3(7) . . . . ?
C8 C9 C13 C15 80.3(8) . . . . ?
C4 C9 C13 C15 -101.1(6) . . . . ?
C1 N2 C16 C17 -55.7(8) . . . . ?
C3 N2 C16 C17 126.2(6) . . . . ?
N3 N3 C17 C18 -0.6(6) 2_656 . . . ?
Rh1 N3 C17 C18 -168.5(3) . . . . ?
N3 N3 C17 C16 176.7(5) 2_656 . . . ?
Rh1 N3 C17 C16 8.8(7) . . . . ?
N2 C16 C17 N3 48.9(8) . . . . ?
N2 C16 C17 C18 -134.3(5) . . . . ?
N3 C17 C18 C17 0.2(2) . . . 2_656 ?
C16 C17 C18 C17 -176.8(7) . . . 2_656 ?
C1 Rh1 C19 C20 87.0(4) . . . . ?
N3 Rh1 C19 C20 -177.5(7) . . . . ?
C23 Rh1 C19 C20 -66.2(4) . . . . ?
C24 Rh1 C19 C20 -99.8(4) . . . . ?
C1 Rh1 C19 C26 -149.8(5) . . . . ?
N3 Rh1 C19 C26 -54.3(12) . . . . ?
C20 Rh1 C19 C26 123.1(7) . . . . ?
C23 Rh1 C19 C26 57.0(6) . . . . ?
C24 Rh1 C19 C26 23.3(5) . . . . ?
C26 C19 C20 C21 5.4(10) . . . . ?
Rh1 C19 C20 C21 105.4(6) . . . . ?
C26 C19 C20 Rh1 -100.0(6) . . . . ?
C1 Rh1 C20 C19 -96.1(4) . . . . ?
N3 Rh1 C20 C19 178.5(4) . . . . ?
C23 Rh1 C20 C19 113.7(4) . . . . ?
C24 Rh1 C20 C19 77.6(4) . . . . ?
C1 Rh1 C20 C21 143.4(5) . . . . ?
N3 Rh1 C20 C21 58.0(8) . . . . ?
C19 Rh1 C20 C21 -120.5(7) . . . . ?
C23 Rh1 C20 C21 -6.8(6) . . . . ?
C24 Rh1 C20 C21 -43.0(6) . . . . ?
C19 C20 C21 C22 -90.3(9) . . . . ?
Rh1 C20 C21 C22 -7.7(9) . . . . ?
C20 C21 C22 C23 26.6(10) . . . . ?
C21 C22 C23 C24 50.4(10) . . . . ?
C21 C22 C23 Rh1 -31.8(9) . . . . ?
C1 Rh1 C23 C24 177.4(4) . . . . ?
N3 Rh1 C23 C24 101.1(4) . . . . ?
C20 Rh1 C23 C24 -100.5(4) . . . . ?
C19 Rh1 C23 C24 -66.3(4) . . . . ?
C1 Rh1 C23 C22 -61.8(8) . . . . ?
N3 Rh1 C23 C22 -138.1(6) . . . . ?
C20 Rh1 C23 C22 20.3(6) . . . . ?
C19 Rh1 C23 C22 54.5(6) . . . . ?
C24 Rh1 C23 C22 120.8(7) . . . . ?
C22 C23 C24 C25 0.2(10) . . . . ?
Rh1 C23 C24 C25 102.4(6) . . . . ?
C22 C23 C24 Rh1 -102.2(6) . . . . ?
C1 Rh1 C24 C23 -169.1(16) . . . . ?
N3 Rh1 C24 C23 -79.5(4) . . . . ?
C20 Rh1 C24 C23 76.9(4) . . . . ?
C19 Rh1 C24 C23 113.6(4) . . . . ?
C1 Rh1 C24 C25 69.1(18) . . . . ?
N3 Rh1 C24 C25 158.6(5) . . . . ?
C20 Rh1 C24 C25 -45.0(5) . . . . ?
C19 Rh1 C24 C25 -8.2(5) . . . . ?
C23 Rh1 C24 C25 -121.9(6) . . . . ?
C23 C24 C25 C26 -89.1(8) . . . . ?
Rh1 C24 C25 C26 -8.8(8) . . . . ?
C20 C19 C26 C25 45.0(10) . . . . ?
Rh1 C19 C26 C25 -35.1(8) . . . . ?
C24 C25 C26 C19 29.4(10) . . . . ?
C28 N4 C27 N5 -0.7(5) . . . . ?
C38 N4 C27 N5 -176.2(4) . . . . ?
C28 N4 C27 Rh2 179.8(4) . . . . ?
C38 N4 C27 Rh2 4.2(8) . . . . ?
C29 N5 C27 N4 1.4(5) . . . . ?
C30 N5 C27 N4 175.1(4) . . . . ?
C29 N5 C27 Rh2 -179.0(3) . . . . ?
C30 N5 C27 Rh2 -5.3(6) . . . . ?
N6 Rh2 C27 N4 142.3(5) . . . . ?
C62 Rh2 C27 N4 -60.8(5) . . . . ?
C63 Rh2 C27 N4 -24.2(6) . . . . ?
C67 Rh2 C27 N4 -135.0(6) . . . . ?
C66 Rh2 C27 N4 58(2) . . . . ?
N6 Rh2 C27 N5 -37.2(4) . . . . ?
C62 Rh2 C27 N5 119.7(4) . . . . ?
C63 Rh2 C27 N5 156.4(4) . . . . ?
C67 Rh2 C27 N5 45.5(6) . . . . ?
C66 Rh2 C27 N5 -121.9(18) . . . . ?
C27 N4 C28 C29 -0.2(6) . . . . ?
C38 N4 C28 C29 175.6(5) . . . . ?
N4 C28 C29 N5 1.1(6) . . . . ?
C27 N5 C29 C28 -1.6(6) . . . . ?
C30 N5 C29 C28 -175.3(5) . . . . ?
C27 N5 C30 C31 56.0(6) . . . . ?
C29 N5 C30 C31 -131.1(5) . . . . ?
N7 N6 C31 C32 0.4(6) . . . . ?
Rh2 N6 C31 C32 163.8(3) . . . . ?
N7 N6 C31 C30 -176.4(4) . . . . ?
Rh2 N6 C31 C30 -12.9(6) . . . . ?
N5 C30 C31 C32 139.8(5) . . . . ?
N5 C30 C31 N6 -44.1(6) . . . . ?
N6 C31 C32 C33 -0.4(6) . . . . ?
C30 C31 C32 C33 176.0(5) . . . . ?
N6 N7 C33 C32 -0.1(6) . . . . ?
Rh3 N7 C33 C32 161.4(3) . . . . ?
N6 N7 C33 C34 -174.9(5) . . . . ?
Rh3 N7 C33 C34 -13.4(7) . . . . ?
C31 C32 C33 N7 0.3(6) . . . . ?
C31 C32 C33 C34 174.6(6) . . . . ?
C37 N8 C34 C33 55.1(7) . . . . ?
C35 N8 C34 C33 -129.4(5) . . . . ?
N7 C33 C34 N8 -42.7(7) . . . . ?
C32 C33 C34 N8 143.6(5) . . . . ?
C37 N8 C35 C36 -0.1(6) . . . . ?
C34 N8 C35 C36 -176.0(5) . . . . ?
N8 C35 C36 N9 -0.1(6) . . . . ?
C37 N9 C36 C35 0.2(6) . . . . ?
C50 N9 C36 C35 175.6(5) . . . . ?
C35 N8 C37 N9 0.2(5) . . . . ?
C34 N8 C37 N9 176.1(4) . . . . ?
C35 N8 C37 Rh3 178.2(3) . . . . ?
C34 N8 C37 Rh3 -5.9(7) . . . . ?
C36 N9 C37 N8 -0.2(5) . . . . ?
C50 N9 C37 N8 -175.3(4) . . . . ?
C36 N9 C37 Rh3 -177.8(4) . . . . ?
C50 N9 C37 Rh3 7.2(8) . . . . ?
C74 Rh3 C37 N8 118.7(5) . . . . ?
N7 Rh3 C37 N8 -35.9(4) . . . . ?
C75 Rh3 C37 N8 155.4(4) . . . . ?
C71 Rh3 C37 N8 40.6(8) . . . . ?
C70 Rh3 C37 N8 -130.7(12) . . . . ?
C74 Rh3 C37 N9 -64.1(6) . . . . ?
N7 Rh3 C37 N9 141.3(5) . . . . ?
C75 Rh3 C37 N9 -27.4(6) . . . . ?
C71 Rh3 C37 N9 -142.1(6) . . . . ?
C70 Rh3 C37 N9 46.5(16) . . . . ?
C27 N4 C38 C43 100.4(6) . . . . ?
C28 N4 C38 C43 -74.8(6) . . . . ?
C27 N4 C38 C39 -83.6(7) . . . . ?
C28 N4 C38 C39 101.3(6) . . . . ?
C43 C38 C39 C40 -4.4(8) . . . . ?
N4 C38 C39 C40 179.8(5) . . . . ?
C43 C38 C39 C44 178.3(5) . . . . ?
N4 C38 C39 C44 2.5(8) . . . . ?
C38 C39 C40 C41 2.4(10) . . . . ?
C44 C39 C40 C41 179.7(6) . . . . ?
C39 C40 C41 C42 0.2(11) . . . . ?
C40 C41 C42 C43 -1.0(11) . . . . ?
C39 C38 C43 C42 3.7(8) . . . . ?
N4 C38 C43 C42 179.6(5) . . . . ?
C39 C38 C43 C47 -178.1(5) . . . . ?
N4 C38 C43 C47 -2.2(7) . . . . ?
C41 C42 C43 C38 -0.9(9) . . . . ?
C41 C42 C43 C47 -179.3(6) . . . . ?
C40 C39 C44 C45 83.4(17) . . . . ?
C38 C39 C44 C45 -99.4(16) . . . . ?
C40 C39 C44 C46 -34.2(15) . . . . ?
C38 C39 C44 C46 143.0(15) . . . . ?
C38 C43 C47 C49 -133.2(6) . . . . ?
C42 C43 C47 C49 45.0(7) . . . . ?
C38 C43 C47 C48 102.8(6) . . . . ?
C42 C43 C47 C48 -79.0(6) . . . . ?
C37 N9 C50 C55 -84.8(6) . . . . ?
C36 N9 C50 C55 100.6(6) . . . . ?
C37 N9 C50 C51 98.3(6) . . . . ?
C36 N9 C50 C51 -76.3(6) . . . . ?
C55 C50 C51 C52 1.6(7) . . . . ?
N9 C50 C51 C52 178.3(4) . . . . ?
C55 C50 C51 C56 -178.3(5) . . . . ?
N9 C50 C51 C56 -1.6(7) . . . . ?
C50 C51 C52 C53 0.6(8) . . . . ?
C56 C51 C52 C53 -179.5(5) . . . . ?
C51 C52 C53 C54 -2.0(9) . . . . ?
C52 C53 C54 C55 1.2(9) . . . . ?
C51 C50 C55 C54 -2.3(8) . . . . ?
N9 C50 C55 C54 -179.0(5) . . . . ?
C51 C50 C55 C59 176.0(5) . . . . ?
N9 C50 C55 C59 -0.7(7) . . . . ?
C53 C54 C55 C50 0.9(8) . . . . ?
C53 C54 C55 C59 -177.4(5) . . . . ?
C50 C51 C56 C58 -134.6(5) . . . . ?
C52 C51 C56 C58 45.5(7) . . . . ?
C50 C51 C56 C57 104.0(6) . . . . ?
C52 C51 C56 C57 -75.8(6) . . . . ?
C50 C55 C59 C60 147.8(5) . . . . ?
C54 C55 C59 C60 -34.0(7) . . . . ?
C50 C55 C59 C61 -84.2(6) . . . . ?
C54 C55 C59 C61 94.0(6) . . . . ?
C27 Rh2 C62 C63 101.6(4) . . . . ?
N6 Rh2 C62 C63 -176.4(4) . . . . ?
C67 Rh2 C62 C63 -106.7(4) . . . . ?
C66 Rh2 C62 C63 -73.1(4) . . . . ?
C27 Rh2 C62 C69 -137.4(5) . . . . ?
N6 Rh2 C62 C69 -55.4(8) . . . . ?
C63 Rh2 C62 C69 121.0(7) . . . . ?
C67 Rh2 C62 C69 14.3(5) . . . . ?
C66 Rh2 C62 C69 47.9(6) . . . . ?
C69 C62 C63 C64 0.4(10) . . . . ?
Rh2 C62 C63 C64 104.1(6) . . . . ?
C69 C62 C63 Rh2 -103.6(6) . . . . ?
C27 Rh2 C63 C62 -81.0(4) . . . . ?
N6 Rh2 C63 C62 174.1(6) . . . . ?
C67 Rh2 C63 C62 71.8(4) . . . . ?
C66 Rh2 C63 C62 105.0(4) . . . . ?
C27 Rh2 C63 C64 157.4(4) . . . . ?
N6 Rh2 C63 C64 52.5(10) . . . . ?
C62 Rh2 C63 C64 -121.6(6) . . . . ?
C67 Rh2 C63 C64 -49.8(5) . . . . ?
C66 Rh2 C63 C64 -16.6(5) . . . . ?
C62 C63 C64 C65 -64.9(9) . . . . ?
Rh2 C63 C64 C65 16.9(8) . . . . ?
C63 C64 C65 C66 -5.2(11) . . . . ?
C64 C65 C66 C67 71.6(10) . . . . ?
C64 C65 C66 Rh2 -8.6(10) . . . . ?
C27 Rh2 C66 C67 169.3(17) . . . . ?
N6 Rh2 C66 C67 84.9(4) . . . . ?
C62 Rh2 C66 C67 -72.4(4) . . . . ?
C63 Rh2 C66 C67 -108.1(4) . . . . ?
C27 Rh2 C66 C65 -69(2) . . . . ?
N6 Rh2 C66 C65 -153.4(6) . . . . ?
C62 Rh2 C66 C65 49.3(6) . . . . ?
C63 Rh2 C66 C65 13.5(6) . . . . ?
C67 Rh2 C66 C65 121.7(7) . . . . ?
C65 C66 C67 C68 1.5(11) . . . . ?
Rh2 C66 C67 C68 102.0(7) . . . . ?
C65 C66 C67 Rh2 -100.6(6) . . . . ?
C27 Rh2 C67 C66 -177.7(4) . . . . ?
N6 Rh2 C67 C66 -95.9(4) . . . . ?
C62 Rh2 C67 C66 105.9(4) . . . . ?
C63 Rh2 C67 C66 70.4(4) . . . . ?
C27 Rh2 C67 C68 61.0(8) . . . . ?
N6 Rh2 C67 C68 142.8(6) . . . . ?
C62 Rh2 C67 C68 -15.4(6) . . . . ?
C63 Rh2 C67 C68 -50.9(6) . . . . ?
C66 Rh2 C67 C68 -121.3(8) . . . . ?
C66 C67 C68 C69 -68.1(11) . . . . ?
Rh2 C67 C68 C69 14.6(11) . . . . ?
C67 C68 C69 C62 -3.0(13) . . . . ?
C63 C62 C69 C68 71.4(10) . . . . ?
Rh2 C62 C69 C68 -10.6(10) . . . . ?
C37 Rh3 C70 C71 173.6(12) . . . . ?
C74 Rh3 C70 C71 -75.8(5) . . . . ?
N7 Rh3 C70 C71 79.6(4) . . . . ?
C75 Rh3 C70 C71 -111.1(5) . . . . ?
C37 Rh3 C70 C77 -67.0(15) . . . . ?
C74 Rh3 C70 C77 43.7(6) . . . . ?
N7 Rh3 C70 C77 -161.0(6) . . . . ?
C75 Rh3 C70 C77 8.4(6) . . . . ?
C71 Rh3 C70 C77 119.4(8) . . . . ?
C77 C70 C71 C72 -2.9(12) . . . . ?
Rh3 C70 C71 C72 99.2(8) . . . . ?
C77 C70 C71 Rh3 -102.1(7) . . . . ?
C37 Rh3 C71 C70 -177.4(5) . . . . ?
C74 Rh3 C71 C70 102.4(5) . . . . ?
N7 Rh3 C71 C70 -101.6(4) . . . . ?
C75 Rh3 C71 C70 67.1(5) . . . . ?
C37 Rh3 C71 C72 57.6(9) . . . . ?
C74 Rh3 C71 C72 -22.6(6) . . . . ?
N7 Rh3 C71 C72 133.4(6) . . . . ?
C75 Rh3 C71 C72 -57.9(6) . . . . ?
C70 Rh3 C71 C72 -125.0(8) . . . . ?
C70 C71 C72 C73 -54.5(13) . . . . ?
Rh3 C71 C72 C73 27.7(11) . . . . ?
C71 C72 C73 C74 -17.0(15) . . . . ?
C72 C73 C74 C75 78.0(13) . . . . ?
C72 C73 C74 Rh3 -3.5(12) . . . . ?
C37 Rh3 C74 C75 98.9(4) . . . . ?
N7 Rh3 C74 C75 -176.8(4) . . . . ?
C71 Rh3 C74 C75 -106.2(4) . . . . ?
C70 Rh3 C74 C75 -71.8(4) . . . . ?
C37 Rh3 C74 C73 -140.3(6) . . . . ?
N7 Rh3 C74 C73 -56.1(8) . . . . ?
C75 Rh3 C74 C73 120.8(7) . . . . ?
C71 Rh3 C74 C73 14.5(6) . . . . ?
C70 Rh3 C74 C73 48.9(6) . . . . ?
C73 C74 C75 C76 0.4(11) . . . . ?
Rh3 C74 C75 C76 100.9(7) . . . . ?
C73 C74 C75 Rh3 -100.6(7) . . . . ?
C37 Rh3 C75 C74 -84.2(4) . . . . ?
N7 Rh3 C75 C74 173.1(8) . . . . ?
C71 Rh3 C75 C74 72.7(4) . . . . ?
C70 Rh3 C75 C74 105.4(4) . . . . ?
C37 Rh3 C75 C76 152.5(5) . . . . ?
C74 Rh3 C75 C76 -123.2(7) . . . . ?
N7 Rh3 C75 C76 49.9(12) . . . . ?
C71 Rh3 C75 C76 -50.6(5) . . . . ?
C70 Rh3 C75 C76 -17.8(5) . . . . ?
C74 C75 C76 C77 -53.7(11) . . . . ?
Rh3 C75 C76 C77 25.9(9) . . . . ?
C75 C76 C77 C70 -20.1(12) . . . . ?
C71 C70 C77 C76 84.2(11) . . . . ?
Rh3 C70 C77 C76 4.2(11) . . . . ?
